data_7125060
loop_
_publ_author_name
'Wang, Shitao'
'Sawada, Tomohisa'
'Fujita, Makoto'

_publ_section_title
;
 Capsule-bowl conversion triggered by a guest reaction.
;
_journal_issue 78
_journal_name_full 'Chemical communications (Cambridge, England)'
_journal_page_first 11653
_journal_page_last 11656
_journal_paper_doi 10.1039/c6cc06551a
_journal_volume 52
_journal_year 2016
_chemical_formula_sum 'C108 H166 N55 O59.5 Pd8 Si4'
_chemical_formula_weight 4150.51
_chemical_name_systematic '(M8L4 bowl) - (cyclic tetrasiloxane) complex'
_space_group_crystal_system monoclinic
_space_group_IT_number 14
_space_group_name_Hall '-P 2yn'
_space_group_name_H-M_alt 'P 1 21/n 1'
_atom_sites_solution_hydrogens geom
_audit_creation_method SHELXL-2014/7
_audit_update_record
;
2016-08-08 deposited with the CCDC.
2016-08-24 downloaded from the CCDC.
;
_cell_angle_alpha 90
_cell_angle_beta 96.472(2)
_cell_angle_gamma 90
_cell_formula_units_Z 4
_cell_length_a 24.8071(15)
_cell_length_b 18.2127(12)
_cell_length_c 40.556(3)
_cell_measurement_reflns_used 9175
_cell_measurement_temperature 120(2)
_cell_measurement_theta_max 27.411
_cell_measurement_theta_min 2.237
_cell_volume 18207(2)
_computing_cell_refinement 'Bruker SAINT'
_computing_data_collection 'Bruker APEX-3'
_computing_data_reduction 'Bruker SAINT'
_computing_molecular_graphics 'Bruker XP'
_computing_structure_refinement 'SHELXL-2014/7 (Sheldrick, 2014)'
_diffrn_ambient_temperature 120(2)
_diffrn_measured_fraction_theta_full 0.999
_diffrn_measured_fraction_theta_max 0.995
_diffrn_measurement_device_type 'omega scan'
_diffrn_radiation_type MoK\a
_diffrn_radiation_wavelength 0.71073
_diffrn_reflns_av_R_equivalents 0.0713
_diffrn_reflns_av_unetI/netI 0.0904
_diffrn_reflns_Laue_measured_fraction_full 0.999
_diffrn_reflns_Laue_measured_fraction_max 0.995
_diffrn_reflns_limit_h_max 35
_diffrn_reflns_limit_h_min -35
_diffrn_reflns_limit_k_max 26
_diffrn_reflns_limit_k_min -26
_diffrn_reflns_limit_l_max 49
_diffrn_reflns_limit_l_min -57
_diffrn_reflns_number 202281
_diffrn_reflns_point_group_measured_fraction_full 0.999
_diffrn_reflns_point_group_measured_fraction_max 0.995
_diffrn_reflns_theta_full 25.242
_diffrn_reflns_theta_max 30.594
_diffrn_reflns_theta_min 1.643
_diffrn_source 'fine-focus rotating anode'
_exptl_absorpt_coefficient_mu 0.889
_exptl_absorpt_correction_T_max 0.7461
_exptl_absorpt_correction_T_min 0.7301
_exptl_absorpt_correction_type multi-scan
_exptl_absorpt_process_details SADABS
_exptl_crystal_colour yellow
_exptl_crystal_density_diffrn 1.514
_exptl_crystal_density_method 'not measured'
_exptl_crystal_description block
_exptl_crystal_F_000 8396
_exptl_crystal_recrystallization_method 'Re-crystallisation from solvent: water'
_exptl_crystal_size_max 0.200
_exptl_crystal_size_mid 0.150
_exptl_crystal_size_min 0.100
_refine_diff_density_max 6.628
_refine_diff_density_min -2.397
_refine_diff_density_rms 0.292
_refine_ls_extinction_method none
_refine_ls_goodness_of_fit_ref 1.952
_refine_ls_hydrogen_treatment constr
_refine_ls_matrix_type full
_refine_ls_number_parameters 1893
_refine_ls_number_reflns 55720
_refine_ls_number_restraints 478
_refine_ls_restrained_S_all 1.952
_refine_ls_R_factor_all 0.2592
_refine_ls_R_factor_gt 0.1562
_refine_ls_shift/su_max 0.017
_refine_ls_shift/su_mean 0.001
_refine_ls_structure_factor_coef Fsqd
_refine_ls_weighting_details 'w=1/[\s^2^(Fo^2^)+(0.1300P)^2^] where P=(Fo^2^+2Fc^2^)/3'
_refine_ls_weighting_scheme calc
_refine_ls_wR_factor_gt 0.4073
_refine_ls_wR_factor_ref 0.4493
_reflns_Friedel_coverage 0.000
_reflns_number_gt 25705
_reflns_number_total 55720
_reflns_threshold_expression 'I > 2\s(I)'
_cod_data_source_file c6cc06551a2.cif
_cod_data_source_block wang73
_cod_original_cell_volume 18206(2)
_cod_original_sg_symbol_H-M 'P 21/n'
_cod_original_formula_sum 'C108 H166 N55 O59.50 Pd8 Si4'
_cod_database_code 7125060
_shelx_shelxl_version_number 2014/7
_shelx_space_group_comment
;
The symmetry employed for this shelxl refinement is uniquely defined
by the following loop, which should always be used as a source of
symmetry information in preference to the above space-group names.
They are only intended as comments.
;
_shelx_estimated_absorpt_t_min 0.842
_shelx_estimated_absorpt_t_max 0.916

loop_
_space_group_symop_operation_xyz
'x, y, z'
'-x+1/2, y+1/2, -z+1/2'
'-x, -y, -z'
'x-1/2, -y-1/2, z-1/2'

loop_
_atom_site_label
_atom_site_type_symbol
_atom_site_fract_x
_atom_site_fract_y
_atom_site_fract_z
_atom_site_U_iso_or_equiv
_atom_site_adp_type
_atom_site_occupancy
_atom_site_site_symmetry_order
_atom_site_calc_flag
_atom_site_refinement_flags_posn
_atom_site_refinement_flags_adp
_atom_site_refinement_flags_occupancy
_atom_site_disorder_assembly
_atom_site_disorder_group
Pd1 Pd 0.80590(3) 1.11795(4) 0.23216(2) 0.03964(19) Uani 1 1 d . . . . .
Pd2 Pd 0.84542(3) 1.36468(4) 0.14984(2) 0.0465(2) Uani 1 1 d . . . . .
Pd3 Pd 0.61448(3) 1.02841(5) 0.14574(2) 0.0559(2) Uani 1 1 d . . . . .
Pd4 Pd 1.08176(4) 1.41890(5) 0.08229(3) 0.0707(3) Uani 1 1 d . . . . .
Pd5 Pd 0.64634(4) 1.28636(5) 0.06466(3) 0.0673(3) Uani 1 1 d . . . . .
Pd6 Pd 1.04994(4) 0.81148(6) 0.25475(3) 0.0741(3) Uani 1 1 d . . . . .
Pd7 Pd 0.59183(4) 0.67548(5) 0.07158(3) 0.0727(3) Uani 1 1 d . . . . .
Pd8 Pd 0.68144(5) 1.20981(8) -0.13177(3) 0.0880(4) Uani 1 1 d . . . . .
C11 C 0.7636(6) 1.1456(8) 0.2934(3) 0.076(4) Uani 1 1 d . . . . .
H11B H 0.7402 1.1879 0.2862 0.091 Uiso 1 1 calc R U . . .
H11C H 0.7516 1.1258 0.3141 0.091 Uiso 1 1 calc R U . . .
C12 C 0.8169(6) 1.1684(7) 0.2993(3) 0.076(4) Uani 1 1 d . . . . .
H12D H 0.8394 1.1283 0.3101 0.091 Uiso 1 1 calc R U . . .
H12E H 0.8194 1.2111 0.3144 0.091 Uiso 1 1 calc R U . . .
C21 C 0.8321(6) 1.5129(7) 0.1703(5) 0.102(5) Uani 1 1 d . . . . .
H21A H 0.8324 1.5663 0.1656 0.123 Uiso 1 1 calc R U . . .
H21B H 0.8012 1.5025 0.1830 0.123 Uiso 1 1 calc R U . . .
C22 C 0.8876(7) 1.4898(6) 0.1915(4) 0.094(5) Uani 1 1 d . . . . .
H22A H 0.9195 1.5029 0.1801 0.113 Uiso 1 1 calc R U . . .
H22B H 0.8913 1.5126 0.2139 0.113 Uiso 1 1 calc R U . . .
C71 C 0.5183(6) 0.6128(10) 0.1128(6) 0.125(7) Uani 1 1 d . . . . .
H71A H 0.5130 0.5650 0.1013 0.150 Uiso 1 1 calc R U . . .
H71B H 0.5069 0.6079 0.1353 0.150 Uiso 1 1 calc R U . . .
C72 C 0.4869(6) 0.6710(13) 0.0940(6) 0.132(8) Uani 1 1 d . . . . .
H72A H 0.4905 0.7183 0.1061 0.158 Uiso 1 1 calc R U . . .
H72B H 0.4481 0.6577 0.0900 0.158 Uiso 1 1 calc R U . . .
N11 N 0.7581(4) 1.0872(5) 0.2670(2) 0.060(2) Uani 1 1 d . . . . .
H11D H 0.7230 1.0834 0.2579 0.072 Uiso 1 1 calc R U . . .
H11E H 0.7690 1.0429 0.2758 0.072 Uiso 1 1 calc R U . . .
N12 N 0.8381(4) 1.1889(5) 0.2677(2) 0.056(2) Uani 1 1 d . . . . .
H12F H 0.8750 1.1859 0.2700 0.067 Uiso 1 1 calc R U . . .
H12G H 0.8284 1.2357 0.2620 0.067 Uiso 1 1 calc R U . . .
N21 N 0.8256(4) 1.4702(5) 0.1380(3) 0.064(3) Uani 1 1 d . . . . .
H21C H 0.8479 1.4885 0.1237 0.076 Uiso 1 1 calc R U . . .
H21D H 0.7908 1.4730 0.1283 0.076 Uiso 1 1 calc R U . . .
N22 N 0.8802(4) 1.4075(5) 0.1934(2) 0.062(2) Uani 1 1 d . . . . .
H22C H 0.8591 1.3969 0.2097 0.075 Uiso 1 1 calc R U . . .
H22D H 0.9131 1.3860 0.1989 0.075 Uiso 1 1 calc R U . . .
N31 N 0.5343(4) 1.0466(7) 0.1334(3) 0.081(3) Uani 1 1 d D U . . .
H31C H 0.5292 1.0868 0.1201 0.097 Uiso 1 1 calc R U . A 1
H31D H 0.5188 1.0073 0.1222 0.097 Uiso 1 1 calc R U . A 1
C31 C 0.5083(12) 1.0588(18) 0.1654(6) 0.087(8) Uani 0.5 1 d D U P B 1
H31A H 0.5217 1.1038 0.1773 0.105 Uiso 0.5 1 calc R U P B 1
H31B H 0.4681 1.0597 0.1615 0.105 Uiso 0.5 1 calc R U P B 1
C32 C 0.5299(7) 0.989(2) 0.1831(7) 0.093(8) Uani 0.5 1 d D U P B 1
H32A H 0.5192 0.9452 0.1691 0.112 Uiso 0.5 1 calc R U P B 1
H32B H 0.5143 0.9831 0.2044 0.112 Uiso 0.5 1 calc R U P B 1
C31P C 0.5062(13) 1.014(2) 0.1608(6) 0.103(9) Uani 0.5 1 d D U P B 2
H31E H 0.4730 1.0430 0.1621 0.123 Uiso 0.5 1 calc R U P B 2
H31F H 0.4940 0.9641 0.1531 0.123 Uiso 0.5 1 calc R U P B 2
C32P C 0.5330(8) 1.005(3) 0.1962(7) 0.101(9) Uani 0.5 1 d D U P B 2
H32E H 0.5185 0.9615 0.2073 0.121 Uiso 0.5 1 calc R U P B 2
H32F H 0.5290 1.0491 0.2097 0.121 Uiso 0.5 1 calc R U P B 2
N32 N 0.5910(4) 0.9928(7) 0.1895(2) 0.083(3) Uani 1 1 d D U . . .
H32C H 0.6055 0.9480 0.1950 0.099 Uiso 1 1 calc R U . B 1
H32D H 0.6015 1.0250 0.2062 0.099 Uiso 1 1 calc R U . B 1
N41 N 1.0545(5) 1.5168(6) 0.0636(3) 0.083(3) Uani 1 1 d . U . . .
H41C H 1.0693 1.5261 0.0445 0.100 Uiso 1 1 calc R U . . .
H41D H 1.0179 1.5150 0.0587 0.100 Uiso 1 1 calc R U . . .
C41 C 1.0688(9) 1.5757(9) 0.0873(5) 0.116(6) Uani 1 1 d . U . . .
H41A H 1.1036 1.5979 0.0827 0.139 Uiso 1 1 calc R U . . .
H41B H 1.0406 1.6144 0.0843 0.139 Uiso 1 1 calc R U . . .
C42 C 1.0734(10) 1.5516(12) 0.1188(6) 0.144(7) Uani 1 1 d . U . . .
H42A H 1.0368 1.5454 0.1259 0.172 Uiso 1 1 calc R U . . .
H42B H 1.0931 1.5885 0.1335 0.172 Uiso 1 1 calc R U . . .
N42 N 1.1049(7) 1.4753(8) 0.1224(4) 0.118(5) Uani 1 1 d . U . . .
H42C H 1.0966 1.4508 0.1407 0.142 Uiso 1 1 calc R U . . .
H42D H 1.1414 1.4829 0.1244 0.142 Uiso 1 1 calc R U . . .
N51 N 0.5639(4) 1.2873(6) 0.0554(4) 0.103(4) Uani 1 1 d . U . . .
H51C H 0.5531 1.2671 0.0352 0.123 Uiso 1 1 calc R U . C 1
H51D H 0.5489 1.2611 0.0712 0.123 Uiso 1 1 calc R U . C 1
C51 C 0.5468(14) 1.3663(19) 0.0562(13) 0.117(10) Uani 0.5 1 d . U P D 1
H51A H 0.5293 1.3778 0.0336 0.141 Uiso 0.5 1 calc R U P D 1
H51B H 0.5179 1.3687 0.0711 0.141 Uiso 0.5 1 calc R U P D 1
C52 C 0.5807(16) 1.422(2) 0.0649(14) 0.133(10) Uani 0.5 1 d . U P D 1
H52A H 0.5791 1.4354 0.0884 0.159 Uiso 0.5 1 calc R U P D 1
H52B H 0.5706 1.4658 0.0510 0.159 Uiso 0.5 1 calc R U P D 1
C51P C 0.5519(16) 1.347(3) 0.0352(13) 0.127(10) Uani 0.5 1 d . U P D 2
H51E H 0.5514 1.3309 0.0119 0.152 Uiso 0.5 1 calc R U P D 2
H51F H 0.5146 1.3635 0.0381 0.152 Uiso 0.5 1 calc R U P D 2
C52P C 0.5859(14) 1.4090(19) 0.0395(12) 0.120(10) Uani 0.5 1 d . U P D 2
H52E H 0.5667 1.4480 0.0506 0.143 Uiso 0.5 1 calc R U P D 2
H52F H 0.5924 1.4276 0.0174 0.143 Uiso 0.5 1 calc R U P D 2
N52 N 0.6401(5) 1.3954(6) 0.0595(4) 0.112(5) Uani 1 1 d . U . . .
H52C H 0.6647 1.4177 0.0746 0.134 Uiso 1 1 calc R U . D 1
H52D H 0.6476 1.4085 0.0389 0.134 Uiso 1 1 calc R U . D 1
N61 N 1.0146(8) 0.7524(10) 0.2895(3) 0.141(6) Uani 1 1 d D U . . .
H61A H 0.9789 0.7644 0.2888 0.169 Uiso 1 1 calc R U . . .
H61B H 1.0171 0.7035 0.2853 0.169 Uiso 1 1 calc R U . . .
C61 C 1.0425(13) 0.769(2) 0.3222(6) 0.226(12) Uani 1 1 d D U . . .
H61C H 1.0572 0.7229 0.3322 0.271 Uiso 1 1 calc R U . . .
H61D H 1.0151 0.7875 0.3362 0.271 Uiso 1 1 calc R U . . .
C62 C 1.0873(14) 0.8234(15) 0.3241(5) 0.187(10) Uani 1 1 d D U . . .
H62A H 1.1219 0.7972 0.3300 0.224 Uiso 1 1 calc R U . . .
H62B H 1.0826 0.8584 0.3422 0.224 Uiso 1 1 calc R U . . .
N62 N 1.0912(8) 0.8650(9) 0.2937(3) 0.151(7) Uani 1 1 d D U . . .
H62C H 1.1266 0.8700 0.2903 0.181 Uiso 1 1 calc R U . . .
H62D H 1.0769 0.9107 0.2956 0.181 Uiso 1 1 calc R U . . .
N71 N 0.5756(4) 0.6362(6) 0.1146(3) 0.081(3) Uani 1 1 d . . . . .
H71C H 0.5977 0.5972 0.1204 0.097 Uiso 1 1 calc R U . . .
H71D H 0.5823 0.6713 0.1305 0.097 Uiso 1 1 calc R U . . .
N72 N 0.5105(5) 0.6757(8) 0.0630(5) 0.121(6) Uani 1 1 d . . . . .
H72C H 0.4992 0.7176 0.0522 0.146 Uiso 1 1 calc R U . . .
H72D H 0.4993 0.6369 0.0499 0.146 Uiso 1 1 calc R U . . .
N81 N 0.6058(6) 1.2317(10) -0.1522(4) 0.127(5) Uani 1 1 d . U . . .
H81C H 0.5989 1.2079 -0.1719 0.152 Uiso 1 1 calc R U . . .
H81D H 0.5814 1.2162 -0.1385 0.152 Uiso 1 1 calc R U . . .
C81 C 0.6011(11) 1.3093(15) -0.1572(8) 0.173(9) Uani 1 1 d . U . . .
H81A H 0.5997 1.3360 -0.1360 0.207 Uiso 1 1 calc R U . . .
H81B H 0.5690 1.3222 -0.1728 0.207 Uiso 1 1 calc R U . . .
C82 C 0.6568(12) 1.3244(15) -0.1728(7) 0.169(9) Uani 1 1 d . U . . .
H82A H 0.6557 1.3731 -0.1837 0.203 Uiso 1 1 calc R U . . .
H82B H 0.6627 1.2863 -0.1894 0.203 Uiso 1 1 calc R U . . .
N82 N 0.7002(9) 1.3221(10) -0.1451(5) 0.164(8) Uani 1 1 d . U . . .
H82C H 0.6953 1.3551 -0.1288 0.197 Uiso 1 1 calc R U . . .
H82D H 0.7339 1.3269 -0.1516 0.197 Uiso 1 1 calc R U . . .
C1A C 1.1358(5) 0.8617(8) 0.2148(4) 0.079(4) Uani 1 1 d . . . . .
H1AA H 1.1542 0.8195 0.2242 0.094 Uiso 1 1 calc R U . . .
C2A C 1.0596(4) 0.9355(6) 0.2099(3) 0.057(3) Uani 1 1 d . . . . .
H2AA H 1.0243 0.9467 0.2154 0.069 Uiso 1 1 calc R U . . .
C3A C 1.0841(4) 0.9840(6) 0.1886(3) 0.054(3) Uani 1 1 d . . . . .
C4A C 1.1375(5) 0.9606(7) 0.1828(4) 0.076(4) Uani 1 1 d . . . . .
H4AA H 1.1565 0.9897 0.1684 0.092 Uiso 1 1 calc R U . . .
C5A C 1.1650(7) 1.3069(9) 0.1022(4) 0.092(4) Uani 1 1 d . . . . .
H5AA H 1.1860 1.3419 0.0918 0.110 Uiso 1 1 calc R U . . .
C6A C 1.1913(6) 1.2489(10) 0.1143(5) 0.113(6) Uani 1 1 d . . . . .
H6AA H 1.2289 1.2428 0.1125 0.135 Uiso 1 1 calc R U . . .
C7A C 1.1594(6) 1.1909(9) 0.1314(4) 0.093(5) Uani 1 1 d . . . . .
H7AA H 1.1752 1.1477 0.1415 0.112 Uiso 1 1 calc R U . . .
C8A C 1.1043(4) 1.2086(7) 0.1308(3) 0.058(3) Uani 1 1 d . . . . .
C9A C 1.0824(5) 1.2772(6) 0.1171(3) 0.063(3) Uani 1 1 d . . . . .
H9AA H 1.0455 1.2895 0.1185 0.075 Uiso 1 1 calc R U . . .
C10A C 0.8387(4) 1.2247(5) 0.1849(2) 0.0386(19) Uani 1 1 d . . . . .
H10A H 0.8049 1.2452 0.1890 0.046 Uiso 1 1 calc R U . . .
C11A C 0.9004(4) 1.1312(5) 0.1918(2) 0.044(2) Uani 1 1 d . . . . .
H11A H 0.9111 1.0848 0.2010 0.053 Uiso 1 1 calc R U . . .
C12A C 0.9337(4) 1.1655(5) 0.1715(2) 0.042(2) Uani 1 1 d . . . . .
C13A C 0.9160(4) 1.2307(5) 0.1591(2) 0.045(2) Uani 1 1 d . . . . .
H13A H 0.9382 1.2567 0.1455 0.055 Uiso 1 1 calc R U . . .
C14A C 1.0700(4) 1.1581(5) 0.1478(3) 0.050(2) Uani 1 1 d . . . . .
C15A C 1.0592(4) 1.0507(5) 0.1742(2) 0.045(2) Uani 1 1 d . . . . .
N7A N 1.0192(3) 1.1812(4) 0.1511(2) 0.053(2) Uani 1 1 d . . . . .
C17A C 0.9885(4) 1.1380(5) 0.1664(2) 0.041(2) Uani 1 1 d . . . . .
C1B C 1.0873(6) 1.3572(8) 0.0169(5) 0.100(5) Uani 1 1 d . . . . .
H1BA H 1.1237 1.3740 0.0213 0.120 Uiso 1 1 calc R U . . .
C2B C 1.0691(7) 1.3225(8) -0.0146(3) 0.084(4) Uani 1 1 d . . . . .
H2BA H 1.0939 1.3129 -0.0303 0.100 Uiso 1 1 calc R U . . .
C3B C 1.0161(6) 1.3042(8) -0.0212(4) 0.081(4) Uani 1 1 d . . . . .
H3BA H 1.0019 1.2849 -0.0421 0.097 Uiso 1 1 calc R U . . .
C4B C 0.9831(5) 1.3148(7) 0.0040(3) 0.062(3) Uani 1 1 d . . . . .
C5B C 1.0043(5) 1.3442(6) 0.0342(3) 0.067(3) Uani 1 1 d . . . . .
H5BA H 0.9816 1.3486 0.0515 0.080 Uiso 1 1 calc R U . . .
C6B C 0.7564(4) 1.3138(5) 0.1002(3) 0.046(2) Uani 1 1 d . . . . .
H6BA H 0.7365 1.3200 0.1187 0.055 Uiso 1 1 calc R U . . .
C7B C 0.8382(5) 1.3171(6) 0.0789(3) 0.057(3) Uani 1 1 d . . . . .
H7BA H 0.8763 1.3248 0.0817 0.069 Uiso 1 1 calc R U . . .
C8B C 0.8130(5) 1.2961(7) 0.0486(3) 0.063(3) Uani 1 1 d . . . . .
C9B C 0.7565(5) 1.2828(7) 0.0449(3) 0.069(3) Uani 1 1 d . . . . .
H9BA H 0.7381 1.2674 0.0242 0.083 Uiso 1 1 calc R U . . .
N4B N 0.7607(5) 1.1987(8) -0.1106(3) 0.096(4) Uani 1 1 d . U . . .
C10B C 0.7964(8) 1.1641(14) -0.1267(6) 0.133(7) Uani 1 1 d . U . . .
H10B H 0.7821 1.1389 -0.1463 0.159 Uiso 1 1 calc R U . . .
N7B N 0.8465(6) 1.1604(15) -0.1194(5) 0.179(8) Uani 1 1 d . U . . .
C12B C 0.8694(8) 1.1792(15) -0.0857(5) 0.150(8) Uani 1 1 d . U . . .
H12A H 0.9049 1.1657 -0.0764 0.180 Uiso 1 1 calc R U . . .
C13B C 0.8332(7) 1.2195(13) -0.0687(4) 0.120(6) Uani 1 1 d . U . . .
C14B C 0.7767(6) 1.2256(9) -0.0816(3) 0.078(4) Uani 1 1 d . U . . .
H14A H 0.7516 1.2490 -0.0691 0.094 Uiso 1 1 calc R U . . .
C15B C 0.9233(5) 1.2914(7) -0.0011(3) 0.064(3) Uani 1 1 d . . . . .
C16B C 0.8532(6) 1.2488(10) -0.0358(4) 0.093(5) Uani 1 1 d . . . . .
N5B N 0.8944(4) 1.2991(6) 0.0242(2) 0.066(3) Uani 1 1 d . . . . .
C18B C 0.8435(5) 1.2807(8) 0.0179(3) 0.072(4) Uani 1 1 d . . . . .
N1C N 0.6639(4) 1.1100(7) -0.1198(3) 0.090(3) Uani 1 1 d . U . . .
C1C C 0.6452(8) 1.0569(12) -0.1428(4) 0.107(5) Uani 1 1 d . U . . .
H1CA H 0.6449 1.0704 -0.1654 0.128 Uiso 1 1 calc R U . . .
N4C N 0.6281(6) 0.9918(8) -0.1375(3) 0.102(4) Uani 1 1 d . U . . .
C17C C 0.6281(7) 0.9741(9) -0.1062(4) 0.095(4) Uani 1 1 d . U . . .
H17B H 0.6176 0.9253 -0.1016 0.114 Uiso 1 1 calc R U . . .
C3C C 0.6419(5) 1.0195(7) -0.0787(3) 0.067(3) Uani 1 1 d . U . . .
C4C C 0.6570(5) 1.0900(8) -0.0871(3) 0.073(3) Uani 1 1 d . U . . .
H4CA H 0.6628 1.1259 -0.0701 0.087 Uiso 1 1 calc R U . . .
C5C C 0.6385(4) 1.1444(6) 0.0980(3) 0.057(3) Uani 1 1 d . . . . .
H5CA H 0.6395 1.1741 0.1173 0.069 Uiso 1 1 calc R U . . .
C6C C 0.6453(4) 1.1351(7) 0.0416(3) 0.059(3) Uani 1 1 d . . . . .
H6CA H 0.6500 1.1581 0.0211 0.070 Uiso 1 1 calc R U . . .
C7C C 0.6387(4) 1.0595(6) 0.0431(3) 0.050(2) Uani 1 1 d . . . . .
C8C C 0.6306(4) 1.0278(6) 0.0741(3) 0.049(2) Uani 1 1 d . . . . .
H8CA H 0.6254 0.9763 0.0757 0.059 Uiso 1 1 calc R U . . .
N5C N 0.6040(4) 0.7165(6) 0.0264(3) 0.080(3) Uani 1 1 d . U . . .
C9C C 0.6008(7) 0.6759(9) -0.0005(5) 0.110(5) Uani 1 1 d . U . . .
H9CA H 0.5984 0.6244 0.0028 0.132 Uiso 1 1 calc R U . . .
C2C C 0.6003(10) 0.6979(11) -0.0311(5) 0.138(7) Uani 1 1 d . U . . .
H2CA H 0.5923 0.6653 -0.0492 0.165 Uiso 1 1 calc R U . . .
C10C C 0.6132(10) 0.7769(11) -0.0361(5) 0.133(7) Uani 1 1 d . U . . .
H10C H 0.6193 0.7966 -0.0571 0.159 Uiso 1 1 calc R U . . .
C11C C 0.6154(6) 0.8203(8) -0.0067(4) 0.080(4) Uani 1 1 d . U . . .
C12C C 0.6124(5) 0.7878(7) 0.0225(3) 0.071(3) Uani 1 1 d . U . . .
H12B H 0.6166 0.8177 0.0418 0.085 Uiso 1 1 calc R U . . .
C14C C 0.6354(5) 0.9904(10) -0.0452(3) 0.075(4) Uani 1 1 d . . . . .
C13C C 0.6263(4) 0.9003(8) -0.0118(3) 0.066(3) Uani 1 1 d . . . . .
N7C N 0.6294(4) 0.9417(5) 0.0177(2) 0.062(2) Uani 1 1 d . . . . .
C16C C 0.6368(4) 1.0133(6) 0.0135(2) 0.050(2) Uani 1 1 d . . . . .
C1D C 0.7549(5) 0.5968(7) 0.0748(3) 0.069(3) Uani 1 1 d . . . . .
H1DA H 0.7720 0.5581 0.0641 0.083 Uiso 1 1 calc R U . . .
C2D C 0.7840(5) 0.6414(7) 0.0967(3) 0.069(3) Uani 1 1 d . . . . .
H2DA H 0.8219 0.6338 0.1021 0.083 Uiso 1 1 calc R U . . .
C3D C 0.7581(4) 0.6984(5) 0.1114(3) 0.051(2) Uani 1 1 d . . . . .
C4D C 0.7025(4) 0.7086(6) 0.1031(3) 0.057(3) Uani 1 1 d . . . . .
H4DA H 0.6851 0.7486 0.1125 0.069 Uiso 1 1 calc R U . . .
C5D C 0.7210(3) 1.0541(5) 0.1843(2) 0.044(2) Uani 1 1 d . . . . .
H5DA H 0.7025 1.0971 0.1900 0.053 Uiso 1 1 calc R U . . .
C6D C 0.7183(4) 0.9466(5) 0.1552(2) 0.048(2) Uani 1 1 d . . . . .
H6DA H 0.6996 0.9130 0.1401 0.058 Uiso 1 1 calc R U . . .
C7D C 0.7712(4) 0.9298(5) 0.1693(2) 0.044(2) Uani 1 1 d . . . . .
C8D C 0.7948(4) 0.9808(5) 0.1914(2) 0.041(2) Uani 1 1 d . . . . .
H8DA H 0.8299 0.9712 0.2025 0.050 Uiso 1 1 calc R U . . .
C9D C 1.0182(4) 0.6900(6) 0.2093(3) 0.066(3) Uani 1 1 d . . . . .
H9DA H 1.0521 0.6710 0.2188 0.080 Uiso 1 1 calc R U . . .
C10D C 0.9420(4) 0.6738(6) 0.1748(3) 0.066(3) Uani 1 1 d . . . . .
H10D H 0.9200 0.6447 0.1592 0.080 Uiso 1 1 calc R U . . .
C11D C 0.9207(4) 0.7436(6) 0.1833(3) 0.056(3) Uani 1 1 d . . . . .
C12D C 0.9553(4) 0.7823(6) 0.2052(3) 0.060(3) Uani 1 1 d . . . . .
H12C H 0.9449 0.8304 0.2110 0.072 Uiso 1 1 calc R U . . .
C13D C 0.7898(4) 0.7485(5) 0.1355(3) 0.047(2) Uani 1 1 d . . . . .
C14D C 0.8673(4) 0.7699(6) 0.1692(3) 0.060(3) Uani 1 1 d . . . . .
N7D N 0.7667(3) 0.8116(4) 0.1424(2) 0.0478(19) Uani 1 1 d . . . . .
C16D C 0.7973(4) 0.8581(5) 0.1629(3) 0.047(2) Uani 1 1 d . . . . .
C17D C 0.6972(5) 0.6092(7) 0.0678(4) 0.080(4) Uani 1 1 d . . . . .
H17C H 0.6759 0.5781 0.0527 0.096 Uiso 1 1 calc R U . . .
N1A N 1.0842(3) 0.8744(5) 0.2225(2) 0.058(2) Uani 1 1 d . . . . .
N2A N 1.1142(4) 1.3230(6) 0.1024(3) 0.073(3) Uani 1 1 d . . . . .
N3A N 1.1615(4) 0.9028(7) 0.1957(3) 0.088(4) Uani 1 1 d . . . . .
N4A N 0.8538(3) 1.1606(4) 0.19916(19) 0.0404(17) Uani 1 1 d . . . . .
N5A N 0.8689(3) 1.2614(4) 0.16493(18) 0.0392(16) Uani 1 1 d . . . . .
N6A N 1.0923(3) 1.0960(5) 0.1593(2) 0.050(2) Uani 1 1 d . . . . .
C16A C 1.0068(4) 1.0699(5) 0.1784(3) 0.047(2) Uani 1 1 d . . . . .
H16A H 0.9840 1.0377 0.1890 0.056 Uiso 1 1 calc R U . . .
N1B N 1.0538(4) 1.3655(5) 0.0394(2) 0.060(2) Uani 1 1 d . . . . .
N2B N 0.8096(3) 1.3271(5) 0.1049(2) 0.0480(19) Uani 1 1 d . . . . .
N3B N 0.7291(4) 1.2929(5) 0.0720(3) 0.058(2) Uani 1 1 d . . . . .
C17B C 0.8220(7) 1.2572(11) -0.0104(3) 0.104(6) Uani 1 1 d . . . . .
H17A H 0.7844 1.2458 -0.0136 0.125 Uiso 1 1 calc R U . . .
N6B N 0.9058(5) 1.2657(7) -0.0317(3) 0.079(3) Uani 1 1 d . . . . .
N2C N 0.6452(3) 1.1754(5) 0.0693(2) 0.054(2) Uani 1 1 d . . . . .
N3C N 0.6302(3) 1.0695(5) 0.1005(2) 0.050(2) Uani 1 1 d . . . . .
N6C N 0.6279(4) 0.9235(6) -0.0410(2) 0.067(3) Uani 1 1 d . . . . .
C15C C 0.6403(5) 1.0439(7) -0.0172(3) 0.066(3) Uani 1 1 d . . . . .
H15A H 0.6454 1.0950 -0.0203 0.080 Uiso 1 1 calc R U . . .
N1D N 0.6737(3) 0.6644(5) 0.0826(3) 0.062(2) Uani 1 1 d . . . . .
N2D N 0.6943(3) 1.0077(5) 0.1624(2) 0.049(2) Uani 1 1 d . . . . .
N3D N 0.7696(3) 1.0445(4) 0.19795(18) 0.0406(17) Uani 1 1 d . . . . .
N4D N 1.0034(4) 0.7564(5) 0.2191(3) 0.062(2) Uani 1 1 d . . . . .
N5D N 0.9873(4) 0.6474(6) 0.1864(3) 0.078(3) Uani 1 1 d . . . . .
N6D N 0.8373(4) 0.7263(4) 0.1478(2) 0.052(2) Uani 1 1 d . . . . .
C15D C 0.8482(4) 0.8397(6) 0.1759(3) 0.052(2) Uani 1 1 d . . . . .
H15B H 0.8702 0.8734 0.1893 0.062 Uiso 1 1 calc R U . . .
O1X O 0.8763(4) 0.9787(6) 0.1319(2) 0.098(3) Uani 1 1 d . . . . .
H1XA H 0.8538 1.0128 0.1277 0.147 Uiso 1 1 calc R U . . .
O2X O 0.7347(5) 0.9272(9) 0.0708(3) 0.138(5) Uani 1 1 d . . . . .
H2XB H 0.7403 0.9632 0.0837 0.207 Uiso 1 1 calc R U . . .
O3X O 0.7678(5) 1.1254(7) 0.0212(4) 0.138(5) Uani 1 1 d . . . . .
H3XB H 0.7637 1.1233 0.0415 0.208 Uiso 1 1 calc R U . . .
O4X O 0.9060(6) 1.1424(7) 0.0866(5) 0.172(8) Uani 1 1 d . . . . .
H4XB H 0.8784 1.1312 0.0957 0.258 Uiso 1 1 calc R U . . .
O5X O 0.8389(3) 0.9053(6) 0.0789(3) 0.101(3) Uani 1 1 d . . . . .
O6X O 0.7906(7) 0.9870(9) 0.0304(4) 0.162(6) Uani 1 1 d . . . . .
O7X O 0.8618(6) 1.0821(9) 0.0253(4) 0.159(7) Uani 1 1 d . . . . .
O8X O 0.9147(3) 1.0040(5) 0.0741(2) 0.080(2) Uani 1 1 d . . . . .
Si1X Si 0.89069(14) 0.9422(2) 0.09756(10) 0.0735(10) Uani 1 1 d . . . . .
C1X C 0.9391(4) 0.8667(8) 0.1083(3) 0.065(3) Uani 1 1 d . . . . .
C2X C 0.9891(6) 0.8831(9) 0.1284(3) 0.086(4) Uani 1 1 d . . . . .
H2XA H 0.9969 0.9313 0.1366 0.103 Uiso 1 1 calc R U . . .
C3X C 1.0261(5) 0.8244(9) 0.1356(4) 0.084(4) Uani 1 1 d . . . . .
H3XA H 1.0601 0.8333 0.1483 0.100 Uiso 1 1 calc R U . . .
C4X C 1.0136(6) 0.7578(9) 0.1248(4) 0.083(4) Uani 1 1 d . . . . .
H4XA H 1.0370 0.7184 0.1322 0.099 Uiso 1 1 calc R U . . .
C5X C 0.9701(5) 0.7433(8) 0.1041(3) 0.070(3) Uani 1 1 d . . . . .
H5XA H 0.9655 0.6965 0.0938 0.084 Uiso 1 1 calc R U . . .
C6X C 0.9312(5) 0.7970(7) 0.0977(3) 0.065(3) Uani 1 1 d . . . . .
H6XA H 0.8976 0.7844 0.0854 0.078 Uiso 1 1 calc R U . . .
Si2X Si 0.78606(16) 0.9166(3) 0.05025(12) 0.0901(13) Uani 1 1 d . . . . .
C7X C 0.7770(6) 0.8411(12) 0.0212(4) 0.118(4) Uani 1 1 d D U . . .
C8X C 0.7827(6) 0.7699(11) 0.0297(5) 0.125(4) Uani 1 1 d D U . . .
H8XA H 0.7907 0.7585 0.0526 0.150 Uiso 1 1 calc R U . . .
C9X C 0.7779(7) 0.7133(14) 0.0078(5) 0.141(5) Uani 1 1 d D U . . .
H9XA H 0.7802 0.6637 0.0150 0.169 Uiso 1 1 calc R U . . .
C10X C 0.7698(9) 0.7305(14) -0.0239(5) 0.149(5) Uani 1 1 d D U . . .
H10E H 0.7737 0.6936 -0.0400 0.179 Uiso 1 1 calc R U . . .
C11X C 0.7566(10) 0.7979(12) -0.0336(6) 0.152(5) Uani 1 1 d D U . . .
H11F H 0.7412 0.8072 -0.0558 0.182 Uiso 1 1 calc R U . . .
C12X C 0.7652(8) 0.8531(14) -0.0116(4) 0.139(5) Uani 1 1 d D U . . .
H12H H 0.7629 0.9022 -0.0195 0.167 Uiso 1 1 calc R U . . .
Si3X Si 0.8081(4) 1.0625(4) 0.01251(13) 0.142(3) Uani 1 1 d . U . . .
C13X C 0.8261(10) 1.0505(10) -0.0289(4) 0.181(5) Uani 1 1 d D U . . .
C14X C 0.7827(8) 1.0435(10) -0.0521(5) 0.186(5) Uani 1 1 d D U . . .
H14B H 0.7479 1.0580 -0.0467 0.223 Uiso 1 1 calc R U . . .
C15X C 0.7878(9) 1.0160(11) -0.0831(4) 0.186(6) Uani 1 1 d D U . . .
H15C H 0.7569 1.0114 -0.0991 0.224 Uiso 1 1 calc R U . . .
C16X C 0.8367(11) 0.9959(11) -0.0905(4) 0.202(6) Uani 1 1 d D U . . .
H16B H 0.8404 0.9771 -0.1120 0.243 Uiso 1 1 calc R U . . .
C17X C 0.8817(9) 1.0017(12) -0.0678(6) 0.205(6) Uani 1 1 d D U . . .
H17D H 0.9163 0.9868 -0.0734 0.246 Uiso 1 1 calc R U . . .
C18X C 0.8763(8) 1.0290(11) -0.0373(5) 0.199(6) Uani 1 1 d D U . . .
H18A H 0.9074 1.0334 -0.0214 0.239 Uiso 1 1 calc R U . . .
Si4X Si 0.9134(2) 1.0834(2) 0.05654(18) 0.129(3) Uani 1 1 d . . . . .
C19X C 0.9718(7) 1.1034(10) 0.0345(4) 0.131(5) Uani 1 1 d D U . . .
C20X C 0.9788(8) 1.0926(10) 0.0026(5) 0.141(5) Uani 1 1 d D U . . .
H20A H 0.9488 1.0713 -0.0106 0.169 Uiso 1 1 calc R U . . .
C21X C 1.0219(7) 1.1073(11) -0.0133(6) 0.142(5) Uani 1 1 d D U . . .
H21E H 1.0211 1.1006 -0.0366 0.170 Uiso 1 1 calc R U . . .
C22X C 1.0668(9) 1.1323(12) 0.0055(5) 0.145(5) Uani 1 1 d D U . . .
H22E H 1.1008 1.1365 -0.0031 0.174 Uiso 1 1 calc R U . . .
C23X C 1.0605(8) 1.1509(13) 0.0368(5) 0.146(5) Uani 1 1 d D U . . .
H23A H 1.0894 1.1746 0.0501 0.175 Uiso 1 1 calc R U . . .
C24X C 1.0147(7) 1.1369(12) 0.0499(6) 0.142(5) Uani 1 1 d D U . . .
H24A H 1.0127 1.1523 0.0721 0.170 Uiso 1 1 calc R U . . .
N1N N 0.7794(4) 0.1283(5) 0.1171(2) 0.059(2) Uiso 1 1 d . . . . .
O2N O 0.7479(4) 0.1674(5) 0.1323(2) 0.074(2) Uiso 1 1 d . . . . .
O3N O 0.8261(6) 0.1147(9) 0.1260(4) 0.143(5) Uiso 1 1 d . . . . .
O4N O 0.7561(7) 0.0870(10) 0.0941(4) 0.162(6) Uiso 1 1 d . . . . .
N5N N 0.6837(6) 0.5034(8) 0.1244(3) 0.094(4) Uiso 1 1 d . . . . .
O6N O 0.7110(4) 0.4555(6) 0.1153(2) 0.088(3) Uiso 1 1 d . . . . .
O7N O 0.7029(5) 0.5480(7) 0.1430(3) 0.105(3) Uiso 1 1 d . . . . .
O8N O 0.6333(5) 0.5016(8) 0.1111(3) 0.122(4) Uiso 1 1 d . . . . .
N9N N 0.6025(8) 0.8467(11) 0.1166(5) 0.133(6) Uiso 1 1 d . . . . .
O10N O 0.6090(9) 0.7951(13) 0.1417(6) 0.205(8) Uiso 1 1 d . . . . .
O11N O 0.6310(6) 0.8640(9) 0.1001(4) 0.139(5) Uiso 1 1 d . . . . .
O12N O 0.557(2) 0.911(3) 0.1064(13) 0.47(3) Uiso 1 1 d . . . . .
N17N N 0.6526(7) 0.2746(10) 0.9652(4) 0.115(5) Uiso 1 1 d . . . . .
O18N O 0.6447(7) 0.2824(10) 0.9353(5) 0.162(6) Uiso 1 1 d . . . . .
O19N O 0.6263(8) 0.3122(12) 0.9812(5) 0.188(7) Uiso 1 1 d . . . . .
O20N O 0.6807(5) 0.2202(7) 0.9764(3) 0.107(3) Uiso 1 1 d . . . . .
N21N N 0.6919(8) 1.2576(11) 0.1793(5) 0.187(9) Uiso 1 1 d D U . . .
O22N O 0.7179(8) 1.2304(11) 0.2049(5) 0.206(8) Uiso 1 1 d D U . . .
O23N O 0.6480(8) 1.2220(11) 0.1700(5) 0.215(9) Uiso 1 1 d D U . . .
O24N O 0.7093(8) 1.3171(10) 0.1685(5) 0.201(8) Uiso 1 1 d D U . . .
N25N N 0.6202(8) 1.1423(11) 0.2479(4) 0.126(5) Uiso 1 1 d . . . . .
O26N O 0.6436(4) 1.0887(5) 0.2396(2) 0.078(2) Uiso 1 1 d . . . . .
O27N O 0.6465(10) 1.1880(14) 0.2609(6) 0.220(9) Uiso 1 1 d . . . . .
O28N O 0.5659(9) 1.1281(12) 0.2414(5) 0.197(8) Uiso 1 1 d . . . . .
N33N N 0.1627(12) 0.6937(15) 0.1662(8) 0.175(9) Uiso 1 1 d . . . . .
O34N O 0.1269(10) 0.7014(12) 0.1824(6) 0.200(8) Uiso 1 1 d . . . . .
O35N O 0.1708(10) 0.6812(14) 0.1401(7) 0.225(10) Uiso 1 1 d . . . . .
O36N O 0.2015(15) 0.6878(19) 0.1851(9) 0.301(15) Uiso 1 1 d . . . . .
N41N N 0.6920(5) 0.8738(8) 0.2367(3) 0.089(3) Uiso 1 1 d . . . . .
O42N O 0.6943(5) 0.9407(7) 0.2372(3) 0.102(3) Uiso 1 1 d . . . . .
O43N O 0.6836(5) 0.8349(7) 0.2588(3) 0.108(3) Uiso 1 1 d . . . . .
O44N O 0.7307(10) 0.8378(15) 0.2239(6) 0.232(9) Uiso 1 1 d . . . . .
N45N N 0.9293(4) 0.9690(6) 0.2463(2) 0.065(2) Uiso 1 1 d . . . . .
O46N O 0.9300(3) 0.9583(4) 0.21572(19) 0.0611(19) Uiso 1 1 d . . . . .
O47N O 0.9001(4) 1.0131(5) 0.2565(2) 0.078(2) Uiso 1 1 d . . . . .
O48N O 0.9608(5) 0.9291(7) 0.2661(3) 0.104(3) Uiso 1 1 d . . . . .
N29N N 0.5242(8) 0.7849(12) 0.8943(5) 0.065(5) Uiso 0.5 1 d . . P E 1
O30N O 0.5528(6) 0.8258(8) 0.8845(4) 0.059(4) Uiso 0.5 1 d . . P E 1
O31N O 0.5343(7) 0.7273(10) 0.9016(4) 0.073(4) Uiso 0.5 1 d . . P E 1
O32N O 0.4757(11) 0.8010(15) 0.8948(7) 0.125(8) Uiso 0.5 1 d . . P E 1
N49N N 0.4919(10) -0.0652(13) 0.9500(6) 0.165(14) Uiso 0.5 1 d D U P F 2
O50N O 0.4964(7) -0.0058(10) 0.9353(4) 0.086(5) Uiso 0.5 1 d D U P F 2
O51N O 0.5048(13) -0.0706(16) 0.9807(5) 0.174(13) Uiso 0.5 1 d D U P F 2
O52N O 0.4721(14) -0.1207(13) 0.9339(7) 0.177(13) Uiso 0.5 1 d D U P F 2
N13N N 0.9025(9) 0.5246(13) 0.0772(6) 0.077(6) Uiso 0.5 1 d . . P G 1
O14N O 0.8606(7) 0.4884(11) 0.0716(4) 0.081(5) Uiso 0.5 1 d . . P G 1
O15N O 0.9325(10) 0.5062(15) 0.0540(6) 0.124(8) Uiso 0.5 1 d . . P G 1
O16N O 0.9071(10) 0.5539(14) 0.1010(6) 0.113(7) Uiso 0.5 1 d . . P G 1
O113 O 0.0494(18) 0.312(3) 0.2067(11) 0.211(17) Uiso 0.5 1 d . . P H 1
N53N N 0.9756(8) 0.3966(12) 0.1301(5) 0.064(5) Uiso 0.5 1 d . . P I 2
O54N O 0.9607(5) 0.3601(7) 0.1118(3) 0.047(3) Uiso 0.5 1 d . . P I 2
O55N O 0.9938(9) 0.3804(13) 0.1618(6) 0.108(7) Uiso 0.5 1 d . . P I 2
O56N O 0.9704(14) 0.455(2) 0.1289(8) 0.163(12) Uiso 0.5 1 d . . P I 2
O1 O 0.8415(6) 0.8565(8) 0.2518(3) 0.130(4) Uiso 1 1 d . . . . .
O2 O 0.7006(7) 1.4478(10) 0.2055(4) 0.164(6) Uiso 1 1 d . . . . .
O3 O 0.4723(8) -0.1904(11) 1.0077(5) 0.186(7) Uiso 1 1 d . . . . .
O4 O 0.8827(7) 0.4626(10) -0.0070(4) 0.170(6) Uiso 1 1 d . . . . .
O5 O 0.0422(12) 0.5032(17) 0.1988(7) 0.272(12) Uiso 1 1 d . . . . .
O6 O 0.1716(15) 0.345(2) 0.1951(9) 0.353(18) Uiso 1 1 d . . . . .
O7 O 0.2592(12) 0.5529(17) 0.9797(7) 0.271(12) Uiso 1 1 d . . . . .
O8 O 0.4677(12) 0.5853(18) 0.2379(7) 0.287(13) Uiso 1 1 d . . . . .
O9 O 0.4317(12) 0.8584(17) 0.2154(7) 0.276(12) Uiso 1 1 d . . . . .
O10 O 0.203(2) 0.501(3) 0.0833(14) 0.52(3) Uiso 1 1 d . . . . .
O11 O 0.4517(9) 0.5029(13) 0.1765(5) 0.217(8) Uiso 1 1 d . . . . .
O12 O 0.9360(16) 0.960(2) 0.3298(9) 0.363(18) Uiso 1 1 d . . . . .
O101 O 0.9421(8) 0.2787(12) 0.2333(5) 0.095(6) Uiso 0.5 1 d . . P J 1
O102 O 0.5425(15) 0.684(2) 0.2414(9) 0.167(12) Uiso 0.5 1 d . . P K 2
O103 O 0.3003(15) 0.953(2) 0.2180(9) 0.174(12) Uiso 0.5 1 d . . P L 1
O104 O 0.2918(11) 0.8311(15) 0.2058(7) 0.125(8) Uiso 0.5 1 d . . P M 2
O105 O 0.5542(11) 0.1639(17) 0.9252(7) 0.137(9) Uiso 0.5 1 d . . P . .
O106 O 0.2453(10) 0.0680(15) 0.1781(6) 0.118(8) Uiso 0.5 1 d . . P N 1
O107 O 0.6899(13) 0.8348(19) 0.8328(8) 0.150(10) Uiso 0.5 1 d . . P O 2
O108 O 0.0950(8) 0.6252(11) 0.2917(5) 0.089(5) Uiso 0.5 1 d . . P P 1
O109 O 0.0808(11) 0.4922(16) 0.2636(7) 0.131(8) Uiso 0.5 1 d . . P Q 2
O110 O 0.1545(12) 0.6904(17) 0.2504(7) 0.143(10) Uiso 0.5 1 d . . P R 2
O111 O 0.6610(6) 0.7683(8) 0.8855(4) 0.059(4) Uiso 0.5 1 d . . P S 1
O112 O 0.6919(11) 0.6322(16) 0.8929(7) 0.131(9) Uiso 0.5 1 d . . P T 2

loop_
_atom_site_aniso_label
_atom_site_aniso_U_11
_atom_site_aniso_U_22
_atom_site_aniso_U_33
_atom_site_aniso_U_23
_atom_site_aniso_U_13
_atom_site_aniso_U_12
Pd1 0.0490(4) 0.0294(3) 0.0434(4) 0.0007(3) 0.0180(3) 0.0011(3)
Pd2 0.0483(4) 0.0308(4) 0.0635(5) 0.0108(3) 0.0206(4) 0.0081(3)
Pd3 0.0367(4) 0.0716(6) 0.0608(5) 0.0041(4) 0.0115(4) 0.0015(4)
Pd4 0.0778(6) 0.0548(6) 0.0805(7) 0.0087(5) 0.0132(5) -0.0107(5)
Pd5 0.0532(5) 0.0483(5) 0.0981(7) 0.0013(5) -0.0010(5) 0.0125(4)
Pd6 0.0803(7) 0.0646(6) 0.0735(7) 0.0169(5) -0.0088(5) 0.0111(5)
Pd7 0.0560(5) 0.0499(5) 0.1094(8) 0.0057(5) -0.0025(5) -0.0047(4)
Pd8 0.0864(8) 0.1038(9) 0.0757(7) 0.0155(6) 0.0170(6) -0.0079(6)
C11 0.092(10) 0.079(9) 0.062(7) -0.008(6) 0.035(7) 0.013(7)
C12 0.115(11) 0.062(8) 0.054(7) -0.023(6) 0.022(7) -0.020(7)
C21 0.099(11) 0.043(7) 0.165(16) -0.032(9) 0.016(11) 0.005(7)
C22 0.134(13) 0.032(6) 0.117(12) -0.003(7) 0.020(10) 0.024(7)
C71 0.057(8) 0.089(12) 0.23(2) 0.021(13) 0.021(11) 0.001(8)
C72 0.039(7) 0.17(2) 0.19(2) 0.038(16) 0.017(10) 0.001(9)
N11 0.079(6) 0.050(5) 0.059(5) -0.007(4) 0.042(5) -0.010(4)
N12 0.085(6) 0.041(5) 0.045(5) -0.011(4) 0.022(4) -0.016(4)
N21 0.048(5) 0.039(5) 0.106(8) 0.025(5) 0.022(5) 0.016(4)
N22 0.079(6) 0.049(5) 0.062(6) -0.006(4) 0.022(5) 0.005(5)
N31 0.039(5) 0.123(10) 0.078(7) -0.003(6) 0.001(5) 0.006(5)
C31 0.051(12) 0.14(2) 0.077(14) 0.006(15) 0.034(11) -0.014(15)
C32 0.065(13) 0.17(2) 0.051(15) 0.020(16) 0.040(12) -0.024(14)
C31P 0.054(13) 0.17(2) 0.092(16) 0.009(18) 0.031(12) -0.004(17)
C32P 0.083(15) 0.16(2) 0.061(17) -0.006(16) 0.017(13) 0.000(15)
N32 0.058(6) 0.129(10) 0.062(6) 0.030(6) 0.011(5) -0.013(6)
N41 0.108(8) 0.055(6) 0.090(8) 0.013(6) 0.028(7) -0.014(6)
C41 0.171(15) 0.064(9) 0.115(13) -0.013(9) 0.023(12) -0.014(10)
C42 0.185(18) 0.089(12) 0.158(17) -0.017(12) 0.022(15) 0.026(12)
N42 0.162(13) 0.085(10) 0.106(10) -0.004(8) 0.009(9) -0.001(9)
N51 0.051(6) 0.061(7) 0.187(13) -0.022(8) -0.024(7) 0.016(5)
C51 0.057(13) 0.070(15) 0.21(2) -0.018(17) -0.050(17) 0.039(11)
C52 0.090(15) 0.090(17) 0.21(2) 0.02(2) -0.04(2) 0.033(14)
C51P 0.069(15) 0.102(18) 0.20(2) -0.010(19) -0.031(19) 0.012(15)
C52P 0.069(13) 0.065(14) 0.21(2) 0.003(18) -0.068(18) 0.029(12)
N52 0.098(8) 0.043(6) 0.178(13) 0.014(7) -0.047(9) 0.012(6)
N61 0.200(17) 0.160(16) 0.064(8) 0.030(9) 0.022(9) 0.047(13)
C61 0.30(3) 0.26(3) 0.126(17) 0.03(2) 0.04(2) 0.04(2)
C62 0.29(3) 0.17(2) 0.090(13) 0.043(14) -0.020(17) 0.002(19)
N62 0.209(17) 0.122(13) 0.099(11) -0.011(9) -0.078(11) 0.043(12)
N71 0.070(7) 0.064(7) 0.112(9) 0.020(6) 0.026(6) 0.005(5)
N72 0.068(8) 0.073(9) 0.217(19) -0.006(10) -0.009(10) 0.001(6)
N81 0.112(11) 0.131(13) 0.133(12) 0.021(10) -0.005(9) 0.026(10)
C81 0.148(17) 0.145(17) 0.23(2) 0.079(16) 0.064(16) 0.000(14)
C82 0.20(2) 0.135(17) 0.172(19) 0.050(15) 0.045(17) 0.026(16)
N82 0.197(18) 0.141(14) 0.166(16) 0.105(13) 0.071(14) 0.062(13)
C1A 0.042(6) 0.080(9) 0.111(11) 0.025(8) -0.003(7) 0.010(6)
C2A 0.052(6) 0.053(6) 0.065(7) 0.009(5) -0.004(5) -0.003(5)
C3A 0.032(5) 0.050(6) 0.079(7) 0.013(5) -0.007(5) -0.007(4)
C4A 0.063(7) 0.056(7) 0.109(11) 0.009(7) 0.004(7) 0.017(6)
C5A 0.090(11) 0.093(11) 0.098(11) 0.018(9) 0.037(9) -0.003(9)
C6A 0.062(8) 0.096(12) 0.187(18) 0.054(12) 0.047(10) 0.016(8)
C7A 0.065(8) 0.097(11) 0.126(13) 0.034(9) 0.048(8) 0.005(7)
C8A 0.042(5) 0.072(8) 0.061(7) 0.019(6) 0.007(5) -0.008(5)
C9A 0.065(7) 0.056(7) 0.070(7) 0.006(6) 0.021(6) -0.016(5)
C10A 0.043(5) 0.041(5) 0.033(4) 0.000(4) 0.010(4) 0.000(4)
C11A 0.049(5) 0.025(4) 0.061(6) 0.005(4) 0.008(4) 0.001(4)
C12A 0.045(5) 0.027(4) 0.056(6) 0.010(4) 0.015(4) 0.004(4)
C13A 0.048(5) 0.043(5) 0.046(5) 0.001(4) 0.010(4) 0.000(4)
C14A 0.055(6) 0.035(5) 0.059(6) 0.011(4) 0.000(5) 0.001(4)
C15A 0.047(5) 0.034(5) 0.053(6) -0.004(4) 0.001(4) 0.006(4)
N7A 0.049(5) 0.038(4) 0.075(6) 0.004(4) 0.018(4) 0.004(4)
C17A 0.047(5) 0.034(4) 0.044(5) -0.002(4) 0.013(4) -0.003(4)
C1B 0.062(8) 0.078(10) 0.165(17) 0.022(10) 0.028(10) -0.018(7)
C2B 0.105(11) 0.087(10) 0.062(8) -0.016(7) 0.022(8) -0.018(8)
C3B 0.071(8) 0.096(11) 0.076(9) 0.006(7) 0.011(7) -0.002(7)
C4B 0.082(8) 0.063(7) 0.043(6) 0.001(5) 0.013(6) 0.014(6)
C5B 0.077(8) 0.039(6) 0.090(9) 0.007(6) 0.031(7) -0.015(5)
C6B 0.047(5) 0.031(5) 0.060(6) 0.015(4) 0.013(5) 0.008(4)
C7B 0.059(6) 0.046(6) 0.070(7) 0.024(5) 0.020(6) -0.001(5)
C8B 0.063(7) 0.075(8) 0.055(7) 0.028(6) 0.022(6) 0.000(6)
C9B 0.066(7) 0.066(8) 0.072(8) 0.016(6) -0.003(6) 0.007(6)
N4B 0.084(8) 0.120(10) 0.088(8) -0.002(7) 0.034(7) -0.029(7)
C10B 0.080(11) 0.182(18) 0.138(15) -0.006(14) 0.019(11) -0.014(12)
N7B 0.071(9) 0.29(2) 0.171(15) -0.085(15) 0.004(10) -0.030(12)
C12B 0.090(11) 0.26(2) 0.118(13) -0.032(14) 0.071(10) -0.045(13)
C13B 0.094(11) 0.188(17) 0.083(10) -0.023(11) 0.029(9) -0.023(11)
C14B 0.075(8) 0.108(10) 0.051(7) 0.010(7) 0.007(6) -0.022(7)
C15B 0.076(8) 0.066(7) 0.053(7) 0.015(6) 0.021(6) -0.009(6)
C16B 0.081(10) 0.129(14) 0.072(9) 0.021(9) 0.017(7) -0.038(9)
N5B 0.076(7) 0.066(6) 0.056(6) 0.027(5) 0.010(5) 0.005(5)
C18B 0.057(7) 0.083(9) 0.077(9) 0.034(7) 0.016(6) 0.004(6)
N1C 0.068(7) 0.104(9) 0.097(9) -0.022(7) 0.004(6) -0.009(6)
C1C 0.128(13) 0.126(14) 0.067(9) -0.022(9) 0.013(9) -0.002(11)
N4C 0.134(11) 0.098(10) 0.075(8) 0.009(7) 0.021(7) -0.003(8)
C17C 0.124(12) 0.089(10) 0.071(9) -0.006(8) 0.004(8) 0.005(9)
C3C 0.064(7) 0.078(8) 0.060(7) 0.000(6) 0.005(6) -0.011(6)
C4C 0.080(8) 0.091(9) 0.045(6) -0.004(6) 0.004(6) -0.020(7)
C5C 0.035(5) 0.059(7) 0.077(8) -0.008(6) 0.001(5) 0.010(4)
C6C 0.040(5) 0.071(8) 0.065(7) 0.003(6) 0.009(5) 0.014(5)
C7C 0.035(5) 0.060(6) 0.055(6) 0.006(5) 0.011(4) 0.006(4)
C8C 0.034(5) 0.059(6) 0.054(6) 0.005(5) 0.004(4) -0.003(4)
N5C 0.075(6) 0.050(6) 0.109(8) -0.021(6) -0.021(6) -0.007(5)
C9C 0.125(12) 0.058(9) 0.146(15) -0.010(10) 0.005(12) -0.027(8)
C2C 0.215(19) 0.087(12) 0.106(13) -0.010(10) -0.009(14) -0.048(12)
C10C 0.208(18) 0.095(12) 0.092(11) -0.028(10) 0.000(12) -0.034(12)
C11C 0.086(9) 0.071(8) 0.078(9) -0.020(7) -0.015(7) -0.013(7)
C12C 0.070(7) 0.061(7) 0.078(8) 0.006(6) -0.003(6) -0.019(6)
C14C 0.047(6) 0.125(13) 0.052(7) 0.001(7) -0.002(5) -0.005(7)
C13C 0.047(6) 0.107(10) 0.042(6) 0.011(6) 0.001(5) -0.006(6)
N7C 0.074(6) 0.059(6) 0.051(5) -0.005(4) -0.006(4) -0.012(5)
C16C 0.041(5) 0.057(6) 0.049(6) 0.006(5) -0.003(4) 0.004(4)
C1D 0.080(8) 0.055(7) 0.073(8) -0.028(6) 0.009(6) 0.010(6)
C2D 0.066(7) 0.059(7) 0.082(9) -0.008(6) 0.011(6) -0.009(6)
C3D 0.055(6) 0.031(5) 0.070(7) 0.000(4) 0.017(5) 0.001(4)
C4D 0.049(6) 0.043(6) 0.080(8) -0.011(5) 0.012(5) -0.001(4)
C5D 0.030(4) 0.050(5) 0.055(6) -0.005(5) 0.018(4) -0.003(4)
C6D 0.062(6) 0.040(5) 0.044(5) 0.011(4) 0.016(5) -0.005(4)
C7D 0.041(5) 0.047(5) 0.048(5) -0.004(4) 0.018(4) -0.005(4)
C8D 0.045(5) 0.036(5) 0.044(5) -0.002(4) 0.008(4) 0.001(4)
C9D 0.047(6) 0.044(6) 0.106(10) 0.018(6) 0.001(6) -0.003(5)
C10D 0.049(6) 0.046(6) 0.102(10) 0.015(6) -0.002(6) -0.006(5)
C11D 0.049(6) 0.045(6) 0.075(7) 0.015(5) 0.009(5) -0.002(5)
C12D 0.053(6) 0.043(6) 0.085(8) 0.016(5) 0.011(6) -0.002(5)
C13D 0.049(5) 0.029(4) 0.068(7) 0.003(4) 0.023(5) 0.000(4)
C14D 0.057(6) 0.036(5) 0.093(8) -0.002(5) 0.033(6) -0.008(5)
N7D 0.043(4) 0.043(4) 0.059(5) -0.010(4) 0.016(4) -0.004(3)
C16D 0.043(5) 0.043(5) 0.058(6) 0.001(4) 0.020(5) -0.001(4)
C17D 0.070(8) 0.052(7) 0.117(11) -0.032(7) 0.002(7) 0.004(6)
N1A 0.047(5) 0.050(5) 0.072(6) -0.006(4) -0.007(4) -0.003(4)
N2A 0.074(7) 0.072(7) 0.077(7) 0.011(5) 0.026(6) -0.007(5)
N3A 0.048(6) 0.079(8) 0.134(11) 0.006(7) 0.000(6) 0.021(5)
N4A 0.043(4) 0.033(4) 0.047(4) -0.002(3) 0.015(3) -0.002(3)
N5A 0.045(4) 0.032(4) 0.043(4) 0.003(3) 0.013(3) 0.005(3)
N6A 0.051(5) 0.052(5) 0.048(5) 0.001(4) 0.010(4) 0.006(4)
C16A 0.040(5) 0.040(5) 0.062(6) 0.009(4) 0.014(4) -0.004(4)
N1B 0.068(6) 0.055(6) 0.060(6) 0.012(4) 0.015(5) 0.006(5)
N2B 0.045(4) 0.050(5) 0.052(5) 0.009(4) 0.017(4) 0.002(4)
N3B 0.060(5) 0.038(5) 0.075(6) 0.009(4) 0.008(5) 0.009(4)
C17B 0.094(10) 0.181(18) 0.038(7) 0.011(8) 0.017(7) -0.049(11)
N6B 0.090(8) 0.087(8) 0.061(7) 0.021(6) 0.009(6) 0.001(6)
N2C 0.047(5) 0.052(5) 0.062(6) 0.010(4) 0.000(4) 0.012(4)
N3C 0.037(4) 0.060(5) 0.053(5) 0.007(4) 0.009(4) 0.014(4)
N6C 0.074(6) 0.064(7) 0.058(6) -0.011(5) -0.011(5) -0.012(5)
C15C 0.066(7) 0.074(8) 0.062(7) 0.002(6) 0.018(6) -0.013(6)
N1D 0.046(5) 0.052(5) 0.086(7) -0.008(5) -0.001(5) -0.007(4)
N2D 0.036(4) 0.057(5) 0.056(5) 0.008(4) 0.016(4) 0.000(4)
N3D 0.053(5) 0.029(4) 0.042(4) 0.000(3) 0.015(4) -0.002(3)
N4D 0.052(5) 0.045(5) 0.089(7) 0.019(5) 0.003(5) 0.001(4)
N5D 0.072(7) 0.052(6) 0.110(9) 0.013(6) 0.006(6) 0.001(5)
N6D 0.064(5) 0.037(4) 0.059(5) -0.003(4) 0.019(4) -0.015(4)
C15D 0.049(6) 0.042(5) 0.068(7) 0.008(5) 0.019(5) -0.004(4)
O1X 0.107(7) 0.096(8) 0.098(7) 0.001(6) 0.046(6) 0.031(6)
O2X 0.084(7) 0.191(15) 0.138(10) 0.016(9) 0.008(7) 0.061(8)
O3X 0.114(9) 0.117(10) 0.174(13) -0.031(9) -0.031(9) 0.029(8)
O4X 0.135(11) 0.090(9) 0.32(2) -0.059(11) 0.138(13) -0.021(8)
O5X 0.050(5) 0.103(8) 0.146(9) 0.021(7) -0.008(5) 0.006(5)
O6X 0.188(15) 0.129(13) 0.161(13) -0.013(11) -0.020(11) 0.031(11)
O7X 0.135(11) 0.205(16) 0.152(12) 0.127(11) 0.079(10) 0.107(11)
O8X 0.060(5) 0.089(7) 0.095(6) 0.003(5) 0.022(5) 0.011(4)
Si1X 0.0501(18) 0.094(3) 0.079(2) -0.003(2) 0.0191(16) 0.0095(17)
C1X 0.046(6) 0.099(10) 0.052(6) -0.006(6) 0.012(5) -0.007(6)
C2X 0.076(9) 0.099(11) 0.083(10) -0.012(8) 0.015(7) 0.011(8)
C3X 0.059(7) 0.104(12) 0.086(10) -0.013(8) -0.002(7) 0.023(7)
C4X 0.065(8) 0.078(10) 0.105(11) 0.013(8) 0.009(8) 0.017(7)
C5X 0.067(8) 0.075(8) 0.071(8) 0.003(6) 0.028(7) 0.013(6)
C6X 0.071(7) 0.075(8) 0.048(6) -0.003(6) 0.010(5) -0.003(6)
Si2X 0.058(2) 0.108(3) 0.103(3) 0.021(3) 0.006(2) 0.014(2)
C7X 0.090(7) 0.164(11) 0.102(8) 0.013(9) 0.018(7) -0.026(8)
C8X 0.106(8) 0.169(12) 0.104(9) -0.007(8) 0.024(7) -0.010(9)
C9X 0.121(8) 0.178(12) 0.125(9) -0.011(9) 0.023(8) -0.001(9)
C10X 0.135(9) 0.183(12) 0.131(9) -0.010(10) 0.025(9) 0.001(10)
C11X 0.139(9) 0.187(12) 0.129(9) 0.006(9) 0.011(9) -0.015(10)
C12X 0.120(8) 0.180(12) 0.115(9) 0.001(9) 0.005(8) -0.018(9)
Si3X 0.232(8) 0.121(5) 0.074(3) 0.014(3) 0.022(4) 0.087(5)
C13X 0.256(10) 0.171(8) 0.112(7) 0.012(7) 0.005(8) 0.078(8)
C14X 0.257(12) 0.180(10) 0.115(9) 0.011(9) 0.004(9) 0.069(10)
C15X 0.258(13) 0.187(11) 0.113(9) 0.010(9) 0.018(10) 0.079(11)
C16X 0.278(14) 0.203(12) 0.123(10) 0.005(10) 0.009(10) 0.077(12)
C17X 0.285(14) 0.205(11) 0.122(10) 0.005(10) 0.004(10) 0.077(11)
C18X 0.277(13) 0.198(11) 0.121(9) 0.005(9) 0.009(10) 0.085(10)
Si4X 0.133(4) 0.063(3) 0.217(7) 0.004(3) 0.137(5) 0.012(3)
C19X 0.119(9) 0.125(10) 0.168(11) -0.002(9) 0.099(9) -0.003(8)
C20X 0.128(9) 0.139(10) 0.173(11) 0.002(9) 0.091(9) 0.001(8)
C21X 0.136(9) 0.133(10) 0.172(11) -0.005(9) 0.083(9) -0.009(8)
C22X 0.136(10) 0.142(10) 0.172(11) -0.016(9) 0.079(9) -0.004(8)
C23X 0.136(9) 0.145(10) 0.172(11) -0.008(9) 0.086(9) -0.021(8)
C24X 0.130(9) 0.137(10) 0.174(11) -0.007(9) 0.089(9) -0.008(8)

loop_
_atom_type_symbol
_atom_type_description
_atom_type_scat_dispersion_real
_atom_type_scat_dispersion_imag
_atom_type_scat_source
C C 0.0033 0.0016 'International Tables Vol C Tables 4.2.6.8 and 6.1.1.4'
H H 0.0000 0.0000 'International Tables Vol C Tables 4.2.6.8 and 6.1.1.4'
N N 0.0061 0.0033 'International Tables Vol C Tables 4.2.6.8 and 6.1.1.4'
O O 0.0106 0.0060 'International Tables Vol C Tables 4.2.6.8 and 6.1.1.4'
Pd Pd -0.9988 1.0072 'International Tables Vol C Tables 4.2.6.8 and 6.1.1.4'
Si Si 0.0817 0.0704 'International Tables Vol C Tables 4.2.6.8 and 6.1.1.4'

loop_
_geom_angle_atom_site_label_1
_geom_angle_atom_site_label_2
_geom_angle_atom_site_label_3
_geom_angle
N11 Pd1 N12 84.0(3)
N11 Pd1 N4A 173.6(3)
N12 Pd1 N4A 90.7(3)
N11 Pd1 N3D 92.5(3)
N12 Pd1 N3D 176.5(3)
N4A Pd1 N3D 92.7(3)
N21 Pd2 N5A 175.6(4)
N21 Pd2 N22 84.9(4)
N5A Pd2 N22 90.8(3)
N21 Pd2 N2B 92.1(4)
N5A Pd2 N2B 92.2(3)
N22 Pd2 N2B 177.0(4)
N31 Pd3 N32 84.1(4)
N31 Pd3 N2D 174.9(4)
N32 Pd3 N2D 90.9(3)
N31 Pd3 N3C 90.1(4)
N32 Pd3 N3C 173.9(4)
N2D Pd3 N3C 95.0(3)
N42 Pd4 N41 84.5(5)
N42 Pd4 N1B 176.1(5)
N41 Pd4 N1B 91.9(4)
N42 Pd4 N2A 92.9(5)
N41 Pd4 N2A 176.2(5)
N1B Pd4 N2A 90.7(4)
N52 Pd5 N51 84.7(5)
N52 Pd5 N2C 174.8(4)
N51 Pd5 N2C 90.0(4)
N52 Pd5 N3B 91.3(4)
N51 Pd5 N3B 175.6(5)
N2C Pd5 N3B 94.0(3)
N62 Pd6 N1A 91.1(6)
N62 Pd6 N4D 174.4(6)
N1A Pd6 N4D 93.9(4)
N62 Pd6 N61 86.2(7)
N1A Pd6 N61 176.6(6)
N4D Pd6 N61 88.7(6)
N72 Pd7 N1D 173.8(5)
N72 Pd7 N71 81.5(6)
N1D Pd7 N71 93.9(4)
N72 Pd7 N5C 95.3(6)
N1D Pd7 N5C 89.3(4)
N71 Pd7 N5C 176.8(4)
N81 Pd8 N1C 93.7(6)
N81 Pd8 N4B 174.2(7)
N1C Pd8 N4B 91.9(5)
N81 Pd8 N82 85.8(8)
N1C Pd8 N82 179.4(6)
N4B Pd8 N82 88.6(7)
C12 C11 N11 110.1(10)
C11 C12 N12 110.6(11)
C22 C21 N21 109.4(10)
N22 C22 C21 100.7(11)
C72 C71 N71 105.5(14)
C71 C72 N72 104.5(16)
C11 N11 Pd1 106.7(7)
C12 N12 Pd1 107.6(6)
C21 N21 Pd2 106.4(8)
C22 N22 Pd2 112.3(8)
C31P N31 Pd3 106.1(15)
C31 N31 Pd3 108.2(13)
C32 C31 N31 96.7(18)
C31 C32 N32 109(2)
C32P C31P N31 124(3)
C31P C32P N32 100(2)
C32 N32 Pd3 104.3(11)
C32P N32 Pd3 119.0(14)
C41 N41 Pd4 110.9(10)
C42 C41 N41 112.0(16)
C41 C42 N42 111.2(18)
C42 N42 Pd4 106.6(12)
C51P N51 Pd5 105.1(19)
C51 N51 Pd5 106.5(15)
C52 C51 N51 124(3)
C51 C52 N52 107(3)
C52P C51P N51 118(3)
C51P C52P N52 115(3)
C52 N52 Pd5 110.6(18)
C52P N52 Pd5 105.8(15)
C61 N61 Pd6 108.6(17)
N61 C61 C62 118(2)
C61 C62 N62 115(2)
C62 N62 Pd6 109.4(15)
C71 N71 Pd7 110.6(11)
C72 N72 Pd7 110.3(12)
C81 N81 Pd8 108.2(16)
N81 C81 C82 99(2)
C81 C82 N82 106(2)
C82 N82 Pd8 93.4(16)
N3A C1A N1A 125.0(12)
N1A C2A C3A 122.7(10)
C4A C3A C2A 112.3(10)
C4A C3A C15A 122.7(10)
C2A C3A C15A 124.9(9)
N3A C4A C3A 124.7(13)
N2A C5A C6A 128.6(14)
C5A C6A C7A 117.8(13)
C8A C7A C6A 112.6(12)
C9A C8A C7A 122.0(10)
C9A C8A C14A 120.3(9)
C7A C8A C14A 117.4(10)
N2A C9A C8A 119.7(11)
N5A C10A N4A 123.3(8)
N4A C11A C12A 122.8(8)
C13A C12A C11A 115.5(8)
C13A C12A C17A 121.0(8)
C11A C12A C17A 123.1(8)
N5A C13A C12A 124.0(9)
N6A C14A N7A 126.2(9)
N6A C14A C8A 117.3(9)
N7A C14A C8A 116.5(9)
N6A C15A C16A 121.9(9)
N6A C15A C3A 115.9(8)
C16A C15A C3A 121.8(9)
C17A N7A C14A 117.5(8)
N7A C17A C16A 121.3(8)
N7A C17A C12A 117.1(8)
C16A C17A C12A 121.6(8)
N1B C1B C2B 120.2(13)
C3B C2B C1B 118.7(13)
C4B C3B C2B 117.3(13)
C3B C4B C5B 120.5(12)
C3B C4B C15B 120.0(11)
C5B C4B C15B 119.5(10)
N1B C5B C4B 121.4(12)
N3B C6B N2B 125.3(9)
N2B C7B C8B 121.0(10)
C7B C8B C9B 119.3(10)
C7B C8B C18B 123.8(11)
C9B C8B C18B 116.7(12)
N3B C9B C8B 117.9(11)
C10B N4B C14B 118.5(16)
C10B N4B Pd8 120.2(13)
C14B N4B Pd8 121.4(11)
N4B C10B N7B 128(2)
C10B N7B C12B 118.7(19)
C13B C12B N7B 112.4(19)
C12B C13B C14B 120.7(17)
C12B C13B C16B 117.9(18)
C14B C13B C16B 121.2(16)
N4B C14B C13B 119.2(15)
N6B C15B N5B 127.1(12)
N6B C15B C4B 115.3(10)
N5B C15B C4B 117.6(11)
N6B C16B C17B 120.6(14)
N6B C16B C13B 115.1(13)
C17B C16B C13B 124.3(14)
C18B N5B C15B 114.6(11)
N5B C18B C17B 123.9(13)
N5B C18B C8B 110.1(12)
C17B C18B C8B 125.9(12)
C1C N1C C4C 112.7(14)
C1C N1C Pd8 123.5(12)
C4C N1C Pd8 122.2(10)
N1C C1C N4C 128.5(17)
C1C N4C C17C 115.2(16)
N4C C17C C3C 126.8(16)
C4C C3C C17C 113.6(12)
C4C C3C C14C 127.9(12)
C17C C3C C14C 118.4(13)
N1C C4C C3C 122.4(12)
N2C C5C N3C 121.3(10)
N2C C6C C7C 119.7(11)
C8C C7C C6C 118.2(10)
C8C C7C C16C 119.8(10)
C6C C7C C16C 122.0(10)
N3C C8C C7C 120.1(10)
C9C N5C C12C 116.6(14)
C9C N5C Pd7 122.8(11)
C12C N5C Pd7 120.5(10)
C2C C9C N5C 127.7(17)
C9C C2C C10C 116.6(17)
C11C C10C C2C 114.0(18)
C12C C11C C13C 125.6(12)
C12C C11C C10C 119.8(15)
C13C C11C C10C 114.4(14)
C11C C12C N5C 124.4(13)
N6C C14C C15C 122.3(12)
N6C C14C C3C 120.5(13)
C15C C14C C3C 117.2(14)
N6C C13C N7C 127.8(13)
N6C C13C C11C 118.6(12)
N7C C13C C11C 113.3(10)
C16C N7C C13C 114.4(10)
C15C C16C N7C 122.3(10)
C15C C16C C7C 120.6(10)
N7C C16C C7C 117.1(9)
C2D C1D C17D 118.6(11)
C1D C2D C3D 119.5(12)
C2D C3D C4D 119.2(10)
C2D C3D C13D 120.0(10)
C4D C3D C13D 120.7(9)
N1D C4D C3D 121.8(10)
N3D C5D N2D 124.8(9)
N2D C6D C7D 121.4(10)
C6D C7D C8D 115.4(9)
C6D C7D C16D 121.5(9)
C8D C7D C16D 122.9(9)
N3D C8D C7D 122.2(9)
N5D C9D N4D 124.1(10)
N5D C10D C11D 125.8(12)
C12D C11D C10D 113.1(10)
C12D C11D C14D 124.3(10)
C10D C11D C14D 122.6(10)
N4D C12D C11D 123.8(11)
N6D C13D N7D 125.8(10)
N6D C13D C3D 116.9(8)
N7D C13D C3D 117.3(9)
N6D C14D C15D 119.4(11)
N6D C14D C11D 118.2(10)
C15D C14D C11D 122.3(10)
C13D N7D C16D 116.3(9)
C15D C16D N7D 121.1(9)
C15D C16D C7D 123.5(9)
N7D C16D C7D 115.4(8)
N1D C17D C1D 120.2(11)
C2A N1A C1A 116.7(10)
C2A N1A Pd6 121.1(8)
C1A N1A Pd6 121.9(8)
C5A N2A C9A 119.1(12)
C5A N2A Pd4 121.9(9)
C9A N2A Pd4 119.0(9)
C4A N3A C1A 118.5(12)
C11A N4A C10A 117.2(7)
C11A N4A Pd1 125.2(6)
C10A N4A Pd1 117.5(6)
C13A N5A C10A 117.1(8)
C13A N5A Pd2 123.8(6)
C10A N5A Pd2 118.7(6)
C15A N6A C14A 115.5(8)
C17A C16A C15A 117.5(8)
C5B N1B C1B 121.6(12)
C5B N1B Pd4 120.6(8)
C1B N1B Pd4 117.7(10)
C6B N2B C7B 117.6(9)
C6B N2B Pd2 120.5(7)
C7B N2B Pd2 121.8(7)
C6B N3B C9B 118.9(10)
C6B N3B Pd5 123.5(7)
C9B N3B Pd5 117.2(8)
C16B C17B C18B 119.9(14)
C15B N6B C16B 113.9(12)
C6C N2C C5C 121.1(10)
C6C N2C Pd5 117.8(8)
C5C N2C Pd5 120.7(8)
C8C N3C C5C 119.7(9)
C8C N3C Pd3 122.4(7)
C5C N3C Pd3 117.8(7)
C13C N6C C14C 118.4(12)
C16C C15C C14C 114.7(12)
C4D N1D C17D 120.8(10)
C4D N1D Pd7 122.5(8)
C17D N1D Pd7 116.7(8)
C6D N2D C5D 118.5(9)
C6D N2D Pd3 121.9(7)
C5D N2D Pd3 119.2(6)
C5D N3D C8D 117.6(8)
C5D N3D Pd1 121.5(6)
C8D N3D Pd1 120.6(6)
C9D N4D C12D 116.9(10)
C9D N4D Pd6 120.7(8)
C12D N4D Pd6 122.3(8)
C10D N5D C9D 116.1(11)
C13D N6D C14D 118.8(9)
C16D C15D C14D 118.2(10)
Si1X O5X Si2X 145.4(8)
Si2X O6X Si3X 168.5(13)
Si3X O7X Si4X 151.0(9)
Si4X O8X Si1X 152.6(6)
O5X Si1X O1X 110.1(6)
O5X Si1X O8X 110.3(6)
O1X Si1X O8X 110.5(6)
O5X Si1X C1X 105.7(6)
O1X Si1X C1X 107.7(5)
O8X Si1X C1X 112.4(5)
C6X C1X C2X 117.6(13)
C6X C1X Si1X 124.0(9)
C2X C1X Si1X 118.4(11)
C3X C2X C1X 117.2(14)
C4X C3X C2X 120.3(13)
C3X C4X C5X 122.8(14)
C6X C5X C4X 118.9(14)
C5X C6X C1X 122.4(12)
O6X Si2X O5X 111.9(8)
O6X Si2X O2X 106.3(9)
O5X Si2X O2X 105.1(7)
O6X Si2X C7X 107.9(9)
O5X Si2X C7X 113.1(7)
O2X Si2X C7X 112.4(8)
C8X C7X C12X 114(2)
C8X C7X Si2X 124.4(15)
C12X C7X Si2X 121.1(17)
C9X C8X C7X 124(2)
C10X C9X C8X 117(2)
C9X C10X C11X 121(3)
C10X C11X C12X 119(3)
C11X C12X C7X 122(2)
O7X Si3X O3X 109.0(9)
O7X Si3X O6X 109.5(8)
O3X Si3X O6X 107.6(10)
O7X Si3X C13X 92.9(11)
O3X Si3X C13X 121.6(9)
O6X Si3X C13X 114.7(10)
C14X C13X C18X 118.1(10)
C14X C13X Si3X 113.5(15)
C18X C13X Si3X 126.0(15)
C13X C14X C15X 121.5(10)
C16X C15X C14X 119.1(11)
C17X C16X C15X 121.5(11)
C16X C17X C18X 119.0(11)
C13X C18X C17X 120.8(11)
O8X Si4X O4X 104.9(8)
O8X Si4X O7X 107.0(7)
O4X Si4X O7X 115.0(8)
O8X Si4X C19X 114.8(7)
O4X Si4X C19X 113.2(8)
O7X Si4X C19X 102.2(8)
C20X C19X C24X 109.8(18)
C20X C19X Si4X 129.9(15)
C24X C19X Si4X 120.2(13)
C19X C20X C21X 129(2)
C20X C21X C22X 116(2)
C23X C22X C21X 116(2)
C22X C23X C24X 122(2)
C19X C24X C23X 125(2)
O2N N1N O3N 126.9(12)
O2N N1N O4N 115.5(11)
O3N N1N O4N 115.8(13)
O6N N5N O7N 120.2(14)
O6N N5N O8N 113.9(14)
O7N N5N O8N 125.8(15)
O11N N9N O12N 97(3)
O11N N9N O10N 129(2)
O12N N9N O10N 134(3)
O19N N17N O18N 116(2)
O19N N17N O20N 125(2)
O18N N17N O20N 118.0(19)
O23N N21N O22N 112.3(16)
O23N N21N O24N 130.0(18)
O22N N21N O24N 117.4(17)
O26N N25N O27N 117(2)
O26N N25N O28N 106.7(18)
O27N N25N O28N 136(2)
O35N N33N O36N 112(4)
O35N N33N O34N 141(4)
O36N N33N O34N 105(4)
O43N N41N O42N 127.0(15)
O43N N41N O44N 101.5(16)
O42N N41N O44N 117.8(17)
O47N N45N O46N 121.8(10)
O47N N45N O48N 121.2(11)
O46N N45N O48N 117.0(10)
O30N N29N O32N 120(2)
O30N N29N O31N 126(2)
O32N N29N O31N 114(2)
O50N N49N O52N 119.5(18)
O50N N49N O51N 121.3(19)
O52N N49N O51N 119.2(18)
O16N N13N O14N 115(3)
O16N N13N O15N 138(3)
O14N N13N O15N 106(2)
O54N N53N O56N 125(3)
O54N N53N O55N 127(2)
O56N N53N O55N 107(3)

loop_
_geom_bond_atom_site_label_1
_geom_bond_atom_site_label_2
_geom_bond_distance
Pd1 N11 2.022(8)
Pd1 N12 2.030(8)
Pd1 N4A 2.040(7)
Pd1 N3D 2.060(7)
Pd2 N21 2.027(8)
Pd2 N5A 2.043(7)
Pd2 N22 2.032(9)
Pd2 N2B 2.053(9)
Pd3 N31 2.024(9)
Pd3 N32 2.035(9)
Pd3 N2D 2.053(8)
Pd3 N3C 2.060(8)
Pd4 N42 1.955(14)
Pd4 N41 2.024(11)
Pd4 N1B 2.046(10)
Pd4 N2A 2.052(11)
Pd5 N52 2.001(11)
Pd5 N51 2.037(10)
Pd5 N2C 2.029(9)
Pd5 N3B 2.044(9)
Pd6 N62 2.032(14)
Pd6 N1A 1.999(10)
Pd6 N4D 2.014(10)
Pd6 N61 2.048(16)
Pd7 N72 2.007(13)
Pd7 N1D 2.039(9)
Pd7 N71 1.969(11)
Pd7 N5C 2.032(13)
Pd8 N81 2.004(14)
Pd8 N1C 1.943(14)
Pd8 N4B 2.065(14)
Pd8 N82 2.178(17)
C11 C12 1.382(18)
C11 N11 1.506(15)
C12 N12 1.485(14)
C21 C22 1.60(2)
C21 N21 1.517(18)
C22 N22 1.514(15)
C71 C72 1.48(2)
C71 N71 1.478(17)
C72 N72 1.45(2)
N31 C31P 1.500(18)
N31 C31 1.527(17)
C31 C32 1.535(19)
C32 N32 1.510(17)
C31P C32P 1.524(18)
C32P N32 1.511(18)
N41 C41 1.456(19)
C41 C42 1.34(3)
C42 N42 1.59(2)
N51 C51P 1.38(5)
N51 C51 1.50(3)
C51 C52 1.34(5)
C52 N52 1.59(4)
C51P C52P 1.40(5)
C52P N52 1.51(3)
N61 C61 1.457(17)
C61 C62 1.480(18)
C62 N62 1.458(16)
N81 C81 1.43(3)
C81 C82 1.61(3)
C82 N82 1.47(3)
C1A N3A 1.296(17)
C1A N1A 1.372(15)
C2A N1A 1.342(13)
C2A C3A 1.420(15)
C3A C4A 1.437(16)
C3A C15A 1.454(13)
C4A N3A 1.291(16)
C5A N2A 1.296(18)
C5A C6A 1.31(2)
C6A C7A 1.533(19)
C7A C8A 1.400(17)
C8A C9A 1.449(16)
C8A C14A 1.477(14)
C9A N2A 1.334(14)
C10A N5A 1.340(11)
C10A N4A 1.338(11)
C11A N4A 1.339(12)
C11A C12A 1.381(13)
C12A C13A 1.343(13)
C12A C17A 1.484(13)
C13A N5A 1.339(12)
C14A N6A 1.319(12)
C14A N7A 1.349(13)
C15A N6A 1.353(13)
C15A C16A 1.374(13)
N7A C17A 1.303(12)
C17A C16A 1.390(13)
C1B N1B 1.309(18)
C1B C2B 1.45(2)
C2B C3B 1.355(19)
C3B C4B 1.392(17)
C4B C5B 1.385(17)
C4B C15B 1.536(17)
C5B N1B 1.282(15)
C6B N3B 1.319(14)
C6B N2B 1.336(12)
C7B N2B 1.346(13)
C7B C8B 1.370(17)
C8B C9B 1.414(17)
C8B C18B 1.553(17)
C9B N3B 1.369(16)
N4B C10B 1.32(2)
N4B C14B 1.293(17)
C10B N7B 1.25(2)
N7B C12B 1.46(3)
C12B C13B 1.40(3)
C13B C14B 1.44(2)
C13B C16B 1.47(2)
C15B N6B 1.350(16)
C15B N5B 1.326(15)
C16B N6B 1.331(17)
C16B C17B 1.37(2)
N5B C18B 1.303(15)
C18B C17B 1.282(19)
N1C C1C 1.39(2)
N1C C4C 1.405(17)
C1C N4C 1.28(2)
N4C C17C 1.311(18)
C17C C3C 1.397(19)
C3C C4C 1.390(18)
C3C C14C 1.483(17)
C5C N2C 1.321(14)
C5C N3C 1.386(14)
C6C N2C 1.342(14)
C6C C7C 1.388(16)
C7C C8C 1.419(14)
C7C C16C 1.460(15)
C8C N3C 1.314(13)
N5C C9C 1.31(2)
N5C C12C 1.328(16)
C9C C2C 1.30(2)
C2C C10C 1.49(3)
C10C C11C 1.43(2)
C11C C12C 1.335(19)
C11C C13C 1.501(19)
C14C N6C 1.248(17)
C14C C15C 1.492(19)
C13C N6C 1.262(15)
C13C N7C 1.408(15)
N7C C16C 1.329(14)
C16C C15C 1.378(15)
C1D C2D 1.353(16)
C1D C17D 1.445(17)
C2D C3D 1.391(15)
C3D C4D 1.395(15)
C3D C13D 1.494(15)
C4D N1D 1.309(14)
C5D N3D 1.280(12)
C5D N2D 1.344(13)
C6D N2D 1.311(13)
C6D C7D 1.406(14)
C7D C8D 1.375(13)
C7D C16D 1.493(13)
C8D N3D 1.359(11)
C9D N5D 1.375(16)
C9D N4D 1.336(15)
C10D N5D 1.263(15)
C10D C11D 1.435(16)
C11D C12D 1.361(16)
C11D C14D 1.463(16)
C12D N4D 1.346(14)
C13D N6D 1.291(13)
C13D N7D 1.328(12)
C14D N6D 1.338(14)
C14D C15D 1.394(14)
N7D C16D 1.358(13)
C16D C15D 1.353(14)
C17D N1D 1.339(15)
O1X Si1X 1.619(10)
O2X Si2X 1.609(13)
O3X Si3X 1.586(13)
O4X Si4X 1.651(15)
O5X Si1X 1.568(11)
O5X Si2X 1.663(10)
O6X Si2X 1.525(18)
O6X Si3X 1.636(19)
O7X Si3X 1.419(19)
O7X Si4X 1.698(19)
O8X Si4X 1.609(11)
O8X Si1X 1.631(10)
Si1X C1X 1.846(14)
C1X C6X 1.347(17)
C1X C2X 1.436(18)
C2X C3X 1.417(19)
C3X C4X 1.32(2)
C4X C5X 1.318(19)
C5X C6X 1.378(17)
Si2X C7X 1.81(2)
C7X C8X 1.344(14)
C7X C12X 1.349(14)
C8X C9X 1.359(15)
C9X C10X 1.313(15)
C10X C11X 1.321(15)
C11X C12X 1.345(15)
Si3X C13X 1.799(17)
C13X C14X 1.352(15)
C13X C18X 1.384(15)
C14X C15X 1.375(14)
C15X C16X 1.333(16)
C16X C17X 1.37(2)
C17X C18X 1.356(15)
Si4X C19X 1.822(17)
C19X C20X 1.338(14)
C19X C24X 1.320(14)
C20X C21X 1.338(14)
C21X C22X 1.356(15)
C22X C23X 1.343(14)
C23X C24X 1.330(14)
N1N O2N 1.266(12)
N1N O3N 1.199(16)
N1N O4N 1.286(18)
N5N O6N 1.188(15)
N5N O7N 1.171(15)
N5N O8N 1.304(16)
N9N O11N 1.07(2)
N9N O12N 1.65(6)
N9N O10N 1.38(2)
N17N O19N 1.19(2)
N17N O18N 1.213(19)
N17N O20N 1.266(18)
N21N O23N 1.286(15)
N21N O22N 1.260(15)
N21N O24N 1.263(15)
N25N O26N 1.204(18)
N25N O27N 1.15(3)
N25N O28N 1.37(2)
N33N O35N 1.12(3)
N33N O36N 1.17(4)
N33N O34N 1.17(3)
N41N O43N 1.178(15)
N41N O42N 1.219(15)
N41N O44N 1.32(3)
N45N O47N 1.186(12)
N45N O46N 1.256(11)
N45N O48N 1.282(14)
N29N O30N 1.13(2)
N29N O32N 1.24(3)
N29N O31N 1.11(2)
N49N O50N 1.248(16)
N49N O52N 1.273(17)
N49N O51N 1.254(17)
N13N O16N 1.10(3)
N13N O14N 1.23(3)
N13N O15N 1.31(3)
N53N O54N 1.03(2)
N53N O56N 1.08(4)
N53N O55N 1.35(3)

loop_
_geom_torsion_atom_site_label_1
_geom_torsion_atom_site_label_2
_geom_torsion_atom_site_label_3
_geom_torsion_atom_site_label_4
_geom_torsion
N11 C11 C12 N12 51.7(15)
N21 C21 C22 N22 -55.2(15)
N71 C71 C72 N72 56(2)
C12 C11 N11 Pd1 -40.2(13)
C11 C12 N12 Pd1 -37.0(13)
C22 C21 N21 Pd2 44.7(13)
C21 C22 N22 Pd2 40.2(13)
Pd3 N31 C31 C32 -53(2)
N31 C31 C32 N32 65(3)
Pd3 N31 C31P C32P 27(5)
N31 C31P C32P N32 -32(5)
C31 C32 N32 Pd3 -46(2)
C31P C32P N32 Pd3 22(4)
Pd4 N41 C41 C42 -28(2)
N41 C41 C42 N42 43(3)
C41 C42 N42 Pd4 -38(2)
Pd5 N51 C51 C52 -6(6)
N51 C51 C52 N52 23(7)
Pd5 N51 C51P C52P -33(5)
N51 C51P C52P N52 16(7)
C51 C52 N52 Pd5 -28(5)
C51P C52P N52 Pd5 11(5)
Pd6 N61 C61 C62 1(4)
N61 C61 C62 N62 12(5)
C61 C62 N62 Pd6 -19(4)
C72 C71 N71 Pd7 -42.5(19)
C71 C72 N72 Pd7 -45.4(18)
Pd8 N81 C81 C82 45(2)
N81 C81 C82 N82 -76(3)
C81 C82 N82 Pd8 59.1(19)
N1A C2A C3A C4A -0.8(16)
N1A C2A C3A C15A 179.9(10)
C2A C3A C4A N3A -1.0(19)
C15A C3A C4A N3A 178.3(13)
N2A C5A C6A C7A 0(3)
C5A C6A C7A C8A 2(3)
C6A C7A C8A C9A -4(2)
C6A C7A C8A C14A -177.5(14)
C7A C8A C9A N2A 5.1(19)
C14A C8A C9A N2A 178.5(11)
N4A C11A C12A C13A -0.5(15)
N4A C11A C12A C17A 172.3(9)
C11A C12A C13A N5A -1.6(15)
C17A C12A C13A N5A -174.6(9)
C9A C8A C14A N6A 179.1(10)
C7A C8A C14A N6A -7.3(17)
C9A C8A C14A N7A -3.0(16)
C7A C8A C14A N7A 170.7(12)
C4A C3A C15A N6A -10.3(16)
C2A C3A C15A N6A 168.9(10)
C4A C3A C15A C16A 176.0(11)
C2A C3A C15A C16A -4.8(17)
N6A C14A N7A C17A -1.4(16)
C8A C14A N7A C17A -179.1(9)
C14A N7A C17A C16A -1.5(15)
C14A N7A C17A C12A 176.9(9)
C13A C12A C17A N7A 3.2(14)
C11A C12A C17A N7A -169.2(10)
C13A C12A C17A C16A -178.4(10)
C11A C12A C17A C16A 9.2(15)
N1B C1B C2B C3B 5(2)
C1B C2B C3B C4B -5(2)
C2B C3B C4B C5B 1(2)
C2B C3B C4B C15B -176.7(12)
C3B C4B C5B N1B 3.3(18)
C15B C4B C5B N1B -178.9(11)
N2B C7B C8B C9B -1.7(16)
N2B C7B C8B C18B -177.5(10)
C7B C8B C9B N3B 1.0(17)
C18B C8B C9B N3B 177.2(10)
C14B N4B C10B N7B -9(4)
Pd8 N4B C10B N7B 170(2)
N4B C10B N7B C12B 17(4)
C10B N7B C12B C13B -17(4)
N7B C12B C13B C14B 12(3)
N7B C12B C13B C16B -173.5(19)
C10B N4B C14B C13B 3(2)
Pd8 N4B C14B C13B -176.9(13)
C12B C13B C14B N4B -6(3)
C16B C13B C14B N4B -179.7(16)
C3B C4B C15B N6B -4.3(17)
C5B C4B C15B N6B 177.9(11)
C3B C4B C15B N5B 176.5(12)
C5B C4B C15B N5B -1.3(16)
C12B C13B C16B N6B 31(3)
C14B C13B C16B N6B -155.4(17)
C12B C13B C16B C17B -148(2)
C14B C13B C16B C17B 26(3)
N6B C15B N5B C18B -1.5(18)
C4B C15B N5B C18B 177.7(10)
C15B N5B C18B C17B 0(2)
C15B N5B C18B C8B -176.8(10)
C7B C8B C18B N5B -7.6(16)
C9B C8B C18B N5B 176.5(10)
C7B C8B C18B C17B 176.1(15)
C9B C8B C18B C17B 0(2)
C4C N1C C1C N4C -7(3)
Pd8 N1C C1C N4C -173.4(16)
N1C C1C N4C C17C 1(3)
C1C N4C C17C C3C 4(3)
N4C C17C C3C C4C 0(2)
N4C C17C C3C C14C 175.7(15)
C1C N1C C4C C3C 10.6(19)
Pd8 N1C C4C C3C 176.8(10)
C17C C3C C4C N1C -7(2)
C14C C3C C4C N1C 177.2(12)
N2C C6C C7C C8C 1.5(14)
N2C C6C C7C C16C 178.0(9)
C6C C7C C8C N3C -0.9(14)
C16C C7C C8C N3C -177.5(8)
C12C N5C C9C C2C -6(3)
Pd7 N5C C9C C2C 169.7(19)
N5C C9C C2C C10C 10(4)
C9C C2C C10C C11C -10(3)
C2C C10C C11C C12C 8(3)
C2C C10C C11C C13C -178.0(17)
C13C C11C C12C N5C -178.2(12)
C10C C11C C12C N5C -4(2)
C9C N5C C12C C11C 3(2)
Pd7 N5C C12C C11C -173.0(11)
C4C C3C C14C N6C -171.4(13)
C17C C3C C14C N6C 13.4(19)
C4C C3C C14C C15C 6.5(19)
C17C C3C C14C C15C -168.7(12)
C12C C11C C13C N6C -179.9(13)
C10C C11C C13C N6C 6(2)
C12C C11C C13C N7C -4.7(19)
C10C C11C C13C N7C -178.8(14)
N6C C13C N7C C16C -2.6(17)
C11C C13C N7C C16C -177.3(10)
C13C N7C C16C C15C 0.9(15)
C13C N7C C16C C7C 178.2(9)
C8C C7C C16C C15C 174.9(9)
C6C C7C C16C C15C -1.6(15)
C8C C7C C16C N7C -2.5(14)
C6C C7C C16C N7C -178.9(9)
C17D C1D C2D C3D -1(2)
C1D C2D C3D C4D -0.2(18)
C1D C2D C3D C13D -179.4(11)
C2D C3D C4D N1D 2.2(17)
C13D C3D C4D N1D -178.6(10)
N2D C6D C7D C8D 1.3(13)
N2D C6D C7D C16D 175.9(9)
C6D C7D C8D N3D -2.8(13)
C16D C7D C8D N3D -177.3(8)
N5D C10D C11D C12D 1.5(18)
N5D C10D C11D C14D -179.1(12)
C10D C11D C12D N4D -3.5(16)
C14D C11D C12D N4D 177.2(11)
C2D C3D C13D N6D -16.6(15)
C4D C3D C13D N6D 164.2(10)
C2D C3D C13D N7D 163.9(10)
C4D C3D C13D N7D -15.3(14)
C12D C11D C14D N6D 179.9(10)
C10D C11D C14D N6D 0.7(16)
C12D C11D C14D C15D 3.2(18)
C10D C11D C14D C15D -176.0(11)
N6D C13D N7D C16D 4.0(15)
C3D C13D N7D C16D -176.5(8)
C13D N7D C16D C15D -1.5(14)
C13D N7D C16D C7D 177.7(8)
C6D C7D C16D C15D 179.8(9)
C8D C7D C16D C15D -6.0(15)
C6D C7D C16D N7D 0.6(13)
C8D C7D C16D N7D 174.8(9)
C2D C1D C17D N1D 1(2)
C3A C2A N1A C1A 2.2(16)
C3A C2A N1A Pd6 176.0(8)
N3A C1A N1A C2A -2(2)
N3A C1A N1A Pd6 -175.8(12)
C6A C5A N2A C9A 1(3)
C6A C5A N2A Pd4 179.0(17)
C8A C9A N2A C5A -3.6(19)
C8A C9A N2A Pd4 178.7(8)
C3A C4A N3A C1A 1(2)
N1A C1A N3A C4A 0(2)
C12A C11A N4A C10A 2.5(14)
C12A C11A N4A Pd1 -174.2(7)
N5A C10A N4A C11A -2.7(13)
N5A C10A N4A Pd1 174.2(7)
C12A C13A N5A C10A 1.4(14)
C12A C13A N5A Pd2 173.9(8)
N4A C10A N5A C13A 0.8(13)
N4A C10A N5A Pd2 -172.1(7)
C16A C15A N6A C14A -3.0(14)
C3A C15A N6A C14A -176.7(9)
N7A C14A N6A C15A 3.6(16)
C8A C14A N6A C15A -178.7(9)
N7A C17A C16A C15A 1.9(15)
C12A C17A C16A C15A -176.4(9)
N6A C15A C16A C17A 0.5(15)
C3A C15A C16A C17A 173.8(9)
C4B C5B N1B C1B -3.4(18)
C4B C5B N1B Pd4 173.2(8)
C2B C1B N1B C5B -1(2)
C2B C1B N1B Pd4 -177.4(11)
N3B C6B N2B C7B -1.2(14)
N3B C6B N2B Pd2 176.7(7)
C8B C7B N2B C6B 1.7(14)
C8B C7B N2B Pd2 -176.1(8)
N2B C6B N3B C9B 0.5(14)
N2B C6B N3B Pd5 -171.7(7)
C8B C9B N3B C6B -0.4(15)
C8B C9B N3B Pd5 172.3(8)
N6B C16B C17B C18B -1(3)
C13B C16B C17B C18B 177.3(19)
N5B C18B C17B C16B 1(3)
C8B C18B C17B C16B 177.3(15)
N5B C15B N6B C16B 2(2)
C4B C15B N6B C16B -177.2(12)
C17B C16B N6B C15B -1(2)
C13B C16B N6B C15B -179.0(15)
C7C C6C N2C C5C -0.3(14)
C7C C6C N2C Pd5 -173.1(7)
N3C C5C N2C C6C -1.5(14)
N3C C5C N2C Pd5 171.1(6)
C7C C8C N3C C5C -0.9(13)
C7C C8C N3C Pd3 176.5(6)
N2C C5C N3C C8C 2.1(14)
N2C C5C N3C Pd3 -175.3(7)
N7C C13C N6C C14C 3.5(19)
C11C C13C N6C C14C 177.9(12)
C15C C14C N6C C13C -2.5(18)
C3C C14C N6C C13C 175.2(11)
N7C C16C C15C C14C -0.3(16)
C7C C16C C15C C14C -177.5(9)
N6C C14C C15C C16C 1.1(17)
C3C C14C C15C C16C -176.7(10)
C3D C4D N1D C17D -2.6(19)
C3D C4D N1D Pd7 177.2(8)
C1D C17D N1D C4D 1(2)
C1D C17D N1D Pd7 -178.8(10)
C7D C6D N2D C5D -1.2(13)
C7D C6D N2D Pd3 -173.6(7)
N3D C5D N2D C6D 2.8(14)
N3D C5D N2D Pd3 175.4(7)
N2D C5D N3D C8D -4.1(14)
N2D C5D N3D Pd1 -178.4(7)
C7D C8D N3D C5D 4.1(13)
C7D C8D N3D Pd1 178.4(7)
N5D C9D N4D C12D -0.3(18)
N5D C9D N4D Pd6 176.6(9)
C11D C12D N4D C9D 3.0(17)
C11D C12D N4D Pd6 -173.8(9)
C11D C10D N5D C9D 0.8(19)
N4D C9D N5D C10D -1.5(19)
N7D C13D N6D C14D -1.3(15)
C3D C13D N6D C14D 179.3(9)
C15D C14D N6D C13D -4.0(15)
C11D C14D N6D C13D 179.2(9)
N7D C16D C15D C14D -3.4(15)
C7D C16D C15D C14D 177.5(9)
N6D C14D C15D C16D 6.2(15)
C11D C14D C15D C16D -177.2(10)
Si2X O5X Si1X O1X 93.8(15)
Si2X O5X Si1X O8X -28.4(16)
Si2X O5X Si1X C1X -150.2(13)
Si4X O8X Si1X O5X 75.1(17)
Si4X O8X Si1X O1X -46.8(17)
Si4X O8X Si1X C1X -167.1(15)
O5X Si1X C1X C6X 7.3(12)
O1X Si1X C1X C6X 124.9(11)
O8X Si1X C1X C6X -113.2(11)
O5X Si1X C1X C2X -174.4(10)
O1X Si1X C1X C2X -56.7(11)
O8X Si1X C1X C2X 65.2(11)
C6X C1X C2X C3X 0.0(19)
Si1X C1X C2X C3X -178.5(10)
C1X C2X C3X C4X -2(2)
C2X C3X C4X C5X 8(2)
C3X C4X C5X C6X -11(2)
C4X C5X C6X C1X 9.0(19)
C2X C1X C6X C5X -3.5(18)
Si1X C1X C6X C5X 174.9(9)
Si3X O6X Si2X O5X 14(7)
Si3X O6X Si2X O2X 128(6)
Si3X O6X Si2X C7X -111(6)
Si1X O5X Si2X O6X 10.5(18)
Si1X O5X Si2X O2X -104.5(15)
Si1X O5X Si2X C7X 132.6(14)
O6X Si2X C7X C8X 165.5(13)
O5X Si2X C7X C8X 41.2(14)
O2X Si2X C7X C8X -77.6(14)
O6X Si2X C7X C12X -12.4(17)
O5X Si2X C7X C12X -136.7(14)
O2X Si2X C7X C12X 104.5(15)
C12X C7X C8X C9X 0.6(17)
Si2X C7X C8X C9X -177.4(13)
C7X C8X C9X C10X 3.7(19)
C8X C9X C10X C11X -13(3)
C9X C10X C11X C12X 17(4)
C10X C11X C12X C7X -13(3)
C8X C7X C12X C11X 4(3)
Si2X C7X C12X C11X -177.9(17)
Si4X O7X Si3X O3X 87(2)
Si4X O7X Si3X O6X -30(3)
Si4X O7X Si3X C13X -148(2)
Si2X O6X Si3X O7X -6(7)
Si2X O6X Si3X O3X -125(6)
Si2X O6X Si3X C13X 97(6)
O7X Si3X C13X C14X -168.5(11)
O3X Si3X C13X C14X -54.1(14)
O6X Si3X C13X C14X 78.4(13)
O7X Si3X C13X C18X 29.6(14)
O3X Si3X C13X C18X 144.0(12)
O6X Si3X C13X C18X -83.5(17)
C18X C13X C14X C15X 0.0(3)
Si3X C13X C14X C15X -163.5(14)
C13X C14X C15X C16X -0.1(3)
C14X C15X C16X C17X 0.4(7)
C15X C16X C17X C18X -0.4(9)
C14X C13X C18X C17X -0.1(7)
Si3X C13X C18X C17X 161.1(17)
C16X C17X C18X C13X 0.3(9)
Si1X O8X Si4X O4X 49.4(18)
Si1X O8X Si4X O7X -73.1(17)
Si1X O8X Si4X C19X 174.3(15)
Si3X O7X Si4X O8X 41(3)
Si3X O7X Si4X O4X -75(3)
Si3X O7X Si4X C19X 162(2)
O8X Si4X C19X C20X 92.2(17)
O4X Si4X C19X C20X -147.5(15)
O7X Si4X C19X C20X -23.2(17)
O8X Si4X C19X C24X -91.5(19)
O4X Si4X C19X C24X 29(2)
O7X Si4X C19X C24X 153.1(18)
C24X C19X C20X C21X 3.6(19)
Si4X C19X C20X C21X -179.8(17)
C19X C20X C21X C22X 5(2)
C20X C21X C22X C23X -10(3)
C21X C22X C23X C24X 8(4)
C20X C19X C24X C23X -7(3)
Si4X C19X C24X C23X 176.4(19)
C22X C23X C24X C19X 1(4)
